data_7041645
loop_
_publ_author_name
'Liang, Zhijie'
'Wang, Ke'
'Zhang, Dongdi'
'Ma, Pengtao'
'Niu, Jingyang'
'Wang, Jingping'

_publ_section_title
;
 {Fe3Nb25} cluster based on an Fe-centred Keggin unit.
;
_journal_issue 5
_journal_name_full 'Dalton transactions (Cambridge, England : 2003)'
_journal_page_first 1368
_journal_page_last 1371
_journal_paper_doi 10.1039/c6dt04223f
_journal_volume 46
_journal_year 2017
_chemical_formula_moiety 'Fe3 K3 Na2 Nb25 O86.5, 2(C2 H10 N2), 6.5(O)'
_chemical_formula_sum 'C4 H53 Fe3 K3 N4 Na2 Nb25 O93'
_chemical_formula_weight 4299.08
_chemical_name_systematic
;
 ? 
;
_space_group_crystal_system triclinic
_space_group_IT_number 2
_space_group_name_Hall '-P 1'
_space_group_name_H-M_alt 'P -1'
_symmetry_space_group_name_Hall '-P 1'
_symmetry_space_group_name_H-M 'P -1'
_atom_sites_solution_hydrogens geom
_atom_sites_solution_primary direct
_audit_block_doi 10.5517/ccdc.csd.cc1mq80m
_audit_creation_date 2016-11-30
_audit_creation_method
;
Olex2 1.2-beta
(compiled 2015.01.26 svn.r3150 for OlexSys, GUI svn.r4998)
;
_audit_update_record
;
2016-12-12 deposited with the CCDC.
2017-01-09 downloaded from the CCDC.
;
_cell_angle_alpha 95.865(5)
_cell_angle_beta 98.824(3)
_cell_angle_gamma 119.937(3)
_cell_formula_units_Z 2
_cell_length_a 16.251(3)
_cell_length_b 16.270(5)
_cell_length_c 26.665(5)
_cell_measurement_reflns_used 5849
_cell_measurement_temperature 296(2)
_cell_measurement_theta_max 27.94
_cell_measurement_theta_min 2.51
_cell_volume 5904(2)
_computing_cell_refinement 'Bruker SAINT'
_computing_data_collection 'Bruker APEX2'
_computing_data_reduction 'Bruker SAINT'
_computing_molecular_graphics 'Olex2 (Dolomanov et al., 2009)'
_computing_publication_material 'Olex2 (Dolomanov et al., 2009)'
_computing_structure_refinement 'ShelXL-2014/7 (Sheldrick, 2008)'
_computing_structure_solution 'ShelXS-1997 (Sheldrick, 2008)'
_diffrn_ambient_temperature 296.15
_diffrn_measured_fraction_theta_full 0.984
_diffrn_measured_fraction_theta_max 0.984
_diffrn_measurement_device_type 'Bruker APEX-II CCD'
_diffrn_measurement_method '\f and \w scans'
_diffrn_radiation_monochromator graphite
_diffrn_radiation_type MoK\a
_diffrn_radiation_wavelength 0.71073
_diffrn_reflns_av_R_equivalents 0.0533
_diffrn_reflns_av_unetI/netI 0.1085
_diffrn_reflns_Laue_measured_fraction_full 0.984
_diffrn_reflns_Laue_measured_fraction_max 0.984
_diffrn_reflns_limit_h_max 19
_diffrn_reflns_limit_h_min -19
_diffrn_reflns_limit_k_max 19
_diffrn_reflns_limit_k_min -15
_diffrn_reflns_limit_l_max 31
_diffrn_reflns_limit_l_min -24
_diffrn_reflns_number 30414
_diffrn_reflns_point_group_measured_fraction_full 0.984
_diffrn_reflns_point_group_measured_fraction_max 0.984
_diffrn_reflns_theta_full 25.100
_diffrn_reflns_theta_max 25.100
_diffrn_reflns_theta_min 1.523
_diffrn_standards_number 0
_exptl_absorpt_coefficient_mu 2.889
_exptl_absorpt_correction_T_max 0.7457
_exptl_absorpt_correction_T_min 0.3900
_exptl_absorpt_correction_type multi-scan
_exptl_absorpt_process_details
;
SADABS-2008/1 (Bruker,2008) was used for absorption correction.
wR2(int) was 0.0847 before and 0.0554 after correction.
The Ratio of minimum to maximum transmission is 0.5230.
The \l/2 correction factor is 0.0015.
;
_exptl_crystal_colour colourless
_exptl_crystal_colour_primary colourless
_exptl_crystal_density_diffrn 2.418
_exptl_crystal_density_method 'not measured'
_exptl_crystal_description block
_exptl_crystal_F_000 4062
_exptl_crystal_size_max 0.18
_exptl_crystal_size_mid 0.17
_exptl_crystal_size_min 0.16
_refine_diff_density_max 3.908
_refine_diff_density_min -2.844
_refine_diff_density_rms 0.452
_refine_ls_extinction_method none
_refine_ls_goodness_of_fit_ref 1.042
_refine_ls_hydrogen_treatment constr
_refine_ls_matrix_type full
_refine_ls_number_parameters 1099
_refine_ls_number_reflns 20737
_refine_ls_number_restraints 31
_refine_ls_restrained_S_all 1.042
_refine_ls_R_factor_all 0.1429
_refine_ls_R_factor_gt 0.0998
_refine_ls_shift/su_max 0.000
_refine_ls_shift/su_mean 0.000
_refine_ls_structure_factor_coef Fsqd
_refine_ls_weighting_details 'w=1/[\s^2^(Fo^2^)+(0.1665P)^2^+104.5408P] where P=(Fo^2^+2Fc^2^)/3'
_refine_ls_weighting_scheme calc
_refine_ls_wR_factor_gt 0.2547
_refine_ls_wR_factor_ref 0.2952
_reflns_Friedel_coverage 0.000
_reflns_number_gt 13450
_reflns_number_total 20737
_reflns_threshold_expression 'I > 2\s(I)'
_cod_data_source_file c6dt04223f2.cif
_cod_data_source_block njy1
_cod_depositor_comments 'Adding full bibliography for 7041469--7041645.cif.'
_cod_original_cell_volume 5905(2)
_cod_database_code 7041645
_shelx_space_group_comment
;
The symmetry employed for this shelxl refinement is uniquely defined
by the following loop, which should always be used as a source of
symmetry information in preference to the above space-group names.
They are only intended as comments.
;
_shelx_estimated_absorpt_t_max 0.655
_shelx_estimated_absorpt_t_min 0.624
_olex2_refinement_description
;
1. Fixed Uiso
 At 1.2 times of:
  All C(H,H) groups
 At 1.5 times of:
  All N(H,H,H) groups
2. Restrained distances
 N1-C1 = C1-C2 = C2-N2 = C3-C4
 1.5 with sigma of 0.01
3. Uiso/Uaniso restraints and constraints
N3 \\sim C3: within 1.7A with sigma of 0.001 and sigma for terminal atoms of
0.002
C1 \\sim N1: within 1.7A with sigma of 0.01 and sigma for terminal atoms of 0.02
C2 \\sim N2: within 1.7A with sigma of 0.01 and sigma for terminal atoms of 0.02
Uanis(O18) \\sim Ueq, Uanis(O23) \\sim Ueq, Uanis(O66) \\sim Ueq: with sigma of
0.01 and sigma for terminal atoms of 0.02
Uanis(O36) \\sim Ueq: with sigma of 0.005 and sigma for terminal atoms of 0.01
4. Others
 Fixed Sof: Nb21(0.33333) Fe2(0.66666) Nb26(0.33333) Fe3(0.66666)
 Nb27(0.33333) Fe4(0.66666) O13W(0.5) O14W(0.5) O15W(0.5) O16W(0.5) O17W(0.5)
 O18W(0.5) O19W(0.5) O20W(0.5) O21W(0.5) O22W(0.5)
5.a Secondary CH2 refined with riding coordinates:
 C1(H1D,H1E), C2(H2D,H2E), C3(H3D,H3E), C4(H4D,H4E)
5.b Me refined with riding coordinates:
 N1(H1A,H1B,H1C), N2(H2A,H2B,H2C), N3(H3A,H3B,H3C), N4(H4A,H4B,H4C)
;
_shelx_shelxl_version_number 2014/7
_olex2_submission_special_instructions 'No special instructions were received'

loop_
_space_group_symop_operation_xyz
'x, y, z'
'-x, -y, -z'

loop_
_atom_site_label
_atom_site_type_symbol
_atom_site_fract_x
_atom_site_fract_y
_atom_site_fract_z
_atom_site_U_iso_or_equiv
_atom_site_adp_type
_atom_site_occupancy
_atom_site_site_symmetry_order
_atom_site_calc_flag
_atom_site_refinement_flags_posn
_atom_site_refinement_flags_adp
_atom_site_refinement_flags_occupancy
_atom_site_disorder_assembly
_atom_site_disorder_group
Nb1 Nb 0.41774(12) 0.33378(12) 0.12640(6) 0.0243(4) Uani 1 1 d . . . . .
Nb2 Nb -0.01968(12) 0.18862(12) 0.12763(7) 0.0254(4) Uani 1 1 d . . . . .
Nb3 Nb 0.63660(11) 0.65103(12) 0.27065(7) 0.0245(4) Uani 1 1 d . . . . .
Nb4 Nb 0.04472(12) 0.45319(13) 0.12910(7) 0.0261(4) Uani 1 1 d . . . . .
Nb5 Nb 0.15420(12) 0.13460(11) 0.12834(6) 0.0245(4) Uani 1 1 d . . . . .
Nb6 Nb 0.30183(12) 0.74976(12) 0.27270(7) 0.0260(4) Uani 1 1 d . . . . .
Nb7 Nb 0.27147(12) 0.62580(12) 0.12723(7) 0.0253(4) Uani 1 1 d . . . . .
Nb8 Nb -0.02060(12) 0.14205(12) 0.27265(7) 0.0264(4) Uani 1 1 d . . . . .
Nb9 Nb 0.15732(12) 0.21958(12) 0.37728(7) 0.0272(4) Uani 1 1 d . . . . .
Nb10 Nb 0.59709(12) 0.56071(12) 0.37587(7) 0.0251(4) Uani 1 1 d . . . . .
Nb11 Nb 0.25575(13) 0.65982(12) 0.37743(7) 0.0273(4) Uani 1 1 d . . . . .
Nb12 Nb 0.07687(12) 0.57457(13) 0.27272(7) 0.0269(4) Uani 1 1 d . . . . .
Nb13 Nb 0.49791(12) 0.71950(12) 0.35428(7) 0.0252(4) Uani 1 1 d . . . . .
Nb14 Nb 0.58696(11) 0.42651(12) 0.27106(7) 0.0244(4) Uani 1 1 d . . . . .
Nb15 Nb 0.45569(13) 0.69140(13) 0.22936(7) 0.0288(4) Uani 1 1 d . . . . .
Nb16 Nb 0.35304(13) 0.23703(13) 0.22925(7) 0.0290(4) Uani 1 1 d . . . . .
Nb17 Nb 0.15475(12) 0.09188(12) 0.27193(7) 0.0262(4) Uani 1 1 d . . . . .
Nb18 Nb 0.40457(12) 0.30089(12) 0.35472(7) 0.0246(4) Uani 1 1 d . . . . .
Nb19 Nb 0.20495(13) 0.24032(13) 0.00914(7) 0.0274(4) Uani 1 1 d . . . . .
Nb20 Nb 0.00148(13) 0.33985(13) 0.23036(7) 0.0320(4) Uani 1 1 d . . . . .
Nb21 Nb 0.1710(6) 0.2821(6) 0.2289(3) 0.023(3) Uiso 0.3333 1 d . . P A 1
Fe2 Fe 0.1788(4) 0.2892(4) 0.2377(2) 0.0110(19) Uiso 0.6667 1 d . . P A 2
Nb22 Nb 0.03795(13) 0.30145(13) 0.00984(7) 0.0284(4) Uani 1 1 d . . . . .
Nb23 Nb 0.26609(13) 0.46820(13) 0.00930(7) 0.0273(4) Uani 1 1 d . . . . .
Nb24 Nb 0.47264(12) 0.56152(12) 0.12788(6) 0.0247(4) Uani 1 1 d . . . . .
Nb25 Nb 0.07979(12) 0.39483(13) 0.35550(7) 0.0268(4) Uani 1 1 d . . . . .
Nb26 Nb 0.2276(6) 0.5194(6) 0.2290(3) 0.016(2) Uiso 0.3333 1 d . . P A 1
Fe3 Fe 0.2327(4) 0.5227(4) 0.2385(2) 0.014(2) Uiso 0.6667 1 d . . P A 2
Nb27 Nb 0.4123(6) 0.4670(6) 0.2385(4) 0.019(3) Uiso 0.3333 1 d . . P A 1
Fe4 Fe 0.4088(5) 0.4653(5) 0.2299(3) 0.015(2) Uiso 0.6667 1 d . . P A 2
Fe1 Fe 0.22393(18) 0.38316(18) 0.12825(9) 0.0203(5) Uani 1 1 d . . . . .
K1 K 0.8784(4) 0.9193(4) 0.1382(2) 0.0473(12) Uani 1 1 d . . . . .
K2 K 0.6960(4) 0.5048(4) 0.1377(2) 0.0462(12) Uani 1 1 d . . . . .
K3 K 0.1131(4) 0.7388(4) 0.1376(2) 0.0482(13) Uani 1 1 d . . . . .
Na1 Na 0.9152(5) 0.7374(6) 0.1799(3) 0.0348(18) Uani 1 1 d . . . . .
Na2 Na 0.9736(8) 0.7879(8) 0.3086(4) 0.065(3) Uani 1 1 d . . . . .
O1 O 0.6731(11) 0.6034(12) 0.4390(5) 0.045(4) Uani 1 1 d . . . . .
O2 O 0.1500(10) 0.3365(10) 0.3836(5) 0.035(3) Uani 1 1 d . . . . .
O3 O 0.1522(8) 0.2740(8) 0.1569(5) 0.022(3) Uani 1 1 d . . . . .
O4 O 0.1920(9) 0.3556(8) 0.0577(4) 0.023(3) Uani 1 1 d . . . . .
O5 O 0.3571(8) 0.4292(9) 0.1560(4) 0.022(3) Uani 1 1 d . . . . .
O6 O 0.1244(10) 0.4064(9) -0.0227(5) 0.031(3) Uani 1 1 d . . . . .
O7 O 0.5184(8) 0.5150(8) 0.2904(5) 0.021(3) Uani 1 1 d . . . . .
O8 O 0.1466(8) 0.2274(8) 0.2917(5) 0.022(3) Uani 1 1 d . . . . .
O9 O 0.5172(8) 0.6002(9) 0.2096(5) 0.026(3) Uani 1 1 d . . . . .
O10 O 0.1659(9) 0.3972(8) 0.2518(5) 0.022(3) Uani 1 1 d . . . . .
O11 O 0.2011(8) 0.4792(8) 0.1574(4) 0.021(3) Uani 1 1 d . . . . .
O12 O 0.3134(8) 0.3521(8) 0.2517(5) 0.022(3) Uani 1 1 d . . . . .
O13 O 0.1925(9) 0.1601(8) 0.2100(5) 0.024(3) Uani 1 1 d . . . . .
O14 O 0.3945(9) 0.6233(8) 0.1508(4) 0.024(3) Uani 1 1 d . . . . .
O15 O 0.0019(8) 0.3230(9) 0.1521(5) 0.025(3) Uani 1 1 d . . . . .
O16 O 0.0109(9) 0.2118(9) 0.2103(5) 0.028(3) Uani 1 1 d . . . . .
O17 O 0.3588(9) 0.5453(9) 0.2511(5) 0.024(3) Uani 1 1 d . . . . .
O18 O 0.4651(9) 0.3682(9) 0.2095(4) 0.025(3) Uani 1 1 d . U . . .
O19 O 0.3150(12) 0.7443(10) 0.1172(6) 0.045(4) Uani 1 1 d . . . . .
O20 O 0.0024(9) 0.2790(8) 0.2956(5) 0.027(3) Uani 1 1 d . . . . .
O21 O 0.5580(8) 0.7091(9) 0.2943(5) 0.026(3) Uani 1 1 d . . . . .
O22 O 0.3001(9) 0.2936(9) 0.3833(5) 0.029(3) Uani 1 1 d . . . . .
O23 O 0.0731(10) 0.4837(10) 0.2099(5) 0.032(3) Uani 1 1 d . U . . .
O24 O 0.3028(9) 0.2297(9) 0.1504(5) 0.027(3) Uani 1 1 d . . . . .
O25 O 0.5249(9) 0.6266(9) 0.3807(5) 0.030(3) Uani 1 1 d . . . . .
O26 O 0.1929(9) 0.5237(9) 0.3822(5) 0.029(3) Uani 1 1 d . . . . .
O27 O 0.2305(9) 0.5984(9) 0.2918(5) 0.027(3) Uani 1 1 d . . . . .
O28 O 0.1351(10) 0.5863(9) 0.1255(5) 0.033(3) Uani 1 1 d . . . . .
O29 O 0.3047(9) 0.1922(9) 0.2944(5) 0.028(3) Uani 1 1 d . . . . .
O30 O 0.4701(9) 0.3185(8) 0.2944(5) 0.025(3) Uani 1 1 d . . . . .
O31 O 0.2654(10) 0.3524(10) -0.0226(5) 0.035(3) Uani 1 1 d . . . . .
O32 O 0.4873(9) 0.4371(8) 0.3826(5) 0.026(3) Uani 1 1 d . . . . .
O33 O 0.5853(10) 0.8333(10) 0.3935(5) 0.040(4) Uani 1 1 d . . . . .
O34 O 0.1215(10) 0.6341(10) 0.3444(5) 0.036(3) Uani 1 1 d . . . . .
O35 O 0.6898(8) 0.6673(8) 0.3427(5) 0.027(3) Uani 1 1 d . . . . .
O36 O 0.5770(9) 0.6663(10) 0.1173(5) 0.032(3) Uani 1 1 d . U . . .
O37 O 0.1549(9) 0.1607(9) 0.0623(5) 0.031(3) Uani 1 1 d . . . . .
O38 O 0.1480(10) 0.0205(9) 0.1173(5) 0.036(3) Uani 1 1 d . . . . .
O39 O 0.0182(10) 0.0924(10) 0.1259(5) 0.035(3) Uani 1 1 d . . . . .
O40 O 0.0389(9) 0.4454(9) 0.2960(5) 0.026(3) Uani 1 1 d . . . . .
O41 O 0.3459(10) 0.8623(10) 0.2546(6) 0.037(3) Uani 1 1 d . . . . .
O42 O -0.0674(10) 0.4502(10) 0.1194(6) 0.039(3) Uani 1 1 d . . . . .
O43 O 0.4529(10) 0.2488(11) 0.3938(6) 0.039(3) Uani 1 1 d . . . . .
O44 O -0.0120(9) 0.2114(9) 0.0612(5) 0.027(3) Uani 1 1 d . . . . .
O45 O 0.5148(9) 0.4695(10) 0.1256(5) 0.034(3) Uani 1 1 d . . . . .
O46 O 0.3062(10) 0.6632(10) 0.2090(5) 0.034(3) Uani 1 1 d . . . . .
O47 O 0.3356(9) 0.2981(9) 0.0601(5) 0.032(3) Uani 1 1 d . . . . .
O48 O 0.0742(10) 0.2129(9) -0.0217(5) 0.034(3) Uani 1 1 d . . . . .
O49 O -0.0406(10) 0.5566(10) 0.2540(6) 0.041(4) Uani 1 1 d . . . . .
O50 O 0.6475(9) 0.4824(10) 0.3425(5) 0.032(3) Uani 1 1 d . . . . .
O51 O 0.6574(9) 0.5459(10) 0.2461(5) 0.032(3) Uani 1 1 d . . . . .
O52 O 0.4285(9) 0.7473(10) 0.2951(5) 0.028(3) Uani 1 1 d . . . . .
O53 O 0.6449(11) 0.3647(12) 0.2535(6) 0.046(4) Uani 1 1 d . . . . .
O54 O 0.7275(9) 0.7543(10) 0.2521(6) 0.037(3) Uani 1 1 d . . . . .
O55 O 0.2708(11) 0.7147(11) 0.4410(5) 0.043(4) Uani 1 1 d . . . . .
O56 O 0.2539(9) 0.5618(10) 0.0615(5) 0.028(3) Uani 1 1 d . . . . .
O57 O 0.1533(12) 0.1993(11) 0.4412(5) 0.044(4) Uani 1 1 d . . . . .
O58 O 0.0380(9) 0.3968(10) 0.0629(5) 0.031(3) Uani 1 1 d . . . . .
O59 O 0.0123(10) 0.1409(10) 0.3446(5) 0.034(3) Uani 1 1 d . . . . .
O60 O 0.3802(11) 0.1500(11) 0.2134(5) 0.041(4) Uani 1 1 d . . . . .
O61 O 0.3837(10) 0.6713(9) 0.3831(5) 0.033(3) Uani 1 1 d . . . . .
O62 O 0.0002(11) 0.3812(13) 0.3944(6) 0.050(4) Uani 1 1 d . . . . .
O63 O 0.3176(11) 0.5447(11) -0.0339(5) 0.043(4) Uani 1 1 d . . . . .
O64 O 0.0161(10) 0.0485(9) 0.2478(5) 0.034(3) Uani 1 1 d . . . . .
O65 O 0.4867(11) 0.2783(11) 0.1168(6) 0.042(4) Uani 1 1 d . . . . .
O66 O 0.3047(10) 0.7754(9) 0.3443(5) 0.031(3) Uani 1 1 d . U . . .
O67 O -0.0732(10) 0.2642(11) -0.0328(5) 0.039(4) Uani 1 1 d . . . . .
O68 O 0.2071(12) 0.1513(11) -0.0331(5) 0.044(4) Uani 1 1 d . . . . .
O69 O 0.5274(11) 0.7998(10) 0.2145(5) 0.040(4) Uani 1 1 d . . . . .
O70 O 0.3884(10) 0.5146(9) 0.0624(5) 0.030(3) Uani 1 1 d . . . . .
O71 O 0.1562(10) -0.0137(9) 0.2538(6) 0.041(4) Uani 1 1 d . . . . .
O72 O 0.1607(10) 0.6928(9) 0.2477(5) 0.036(3) Uani 1 1 d . . . . .
O73 O 0.1559(10) 0.0998(10) 0.3436(5) 0.032(3) Uani 1 1 d . . . . .
O74 O -0.1460(10) 0.1120(11) 0.1186(6) 0.045(4) Uani 1 1 d . . . . .
O75 O -0.1493(10) 0.0687(11) 0.2546(6) 0.045(4) Uani 1 1 d . . . . .
O76 O -0.1207(10) 0.2987(11) 0.2153(6) 0.042(4) Uani 1 1 d . . . . .
N1 N -0.146(2) 0.389(2) 0.0096(12) 0.119(10) Uiso 1 1 d D U . . .
H1A H -0.1662 0.4120 -0.0151 0.178 Uiso 1 1 calc R . . . .
H1B H -0.1152 0.4343 0.0388 0.178 Uiso 1 1 calc R . . . .
H1C H -0.1045 0.3735 -0.0003 0.178 Uiso 1 1 calc R . . . .
N2 N -0.221(2) 0.271(2) 0.1140(10) 0.100(9) Uiso 1 1 d D U . . .
H2A H -0.2190 0.2276 0.1311 0.150 Uiso 1 1 calc R . . . .
H2B H -0.1677 0.3289 0.1274 0.150 Uiso 1 1 calc R . . . .
H2C H -0.2737 0.2736 0.1170 0.150 Uiso 1 1 calc R . . . .
N3 N 0.6476(13) 0.5076(12) 0.5900(6) 0.037(3) Uiso 1 1 d . U . . .
H3A H 0.6394 0.5527 0.6062 0.056 Uiso 1 1 calc R . . . .
H3B H 0.6158 0.4531 0.6015 0.056 Uiso 1 1 calc R . . . .
H3C H 0.7110 0.5282 0.5965 0.056 Uiso 1 1 calc R . . . .
N4 N 0.556(3) 0.311(3) 0.5093(13) 0.128(12) Uiso 1 1 d . . . . .
H4A H 0.5667 0.2714 0.4902 0.193 Uiso 1 1 calc R . . . .
H4B H 0.5700 0.3098 0.5426 0.193 Uiso 1 1 calc R . . . .
H4C H 0.4929 0.2928 0.4995 0.193 Uiso 1 1 calc R . . . .
C1 C -0.232(3) 0.301(3) 0.0188(17) 0.132(13) Uiso 1 1 d D U . . .
H1D H -0.2644 0.2559 -0.0145 0.159 Uiso 1 1 calc R . . . .
H1E H -0.2758 0.3209 0.0272 0.159 Uiso 1 1 calc R . . . .
C2 C -0.227(4) 0.241(3) 0.0575(11) 0.142(14) Uiso 1 1 d D U . . .
H2D H -0.1706 0.2359 0.0561 0.170 Uiso 1 1 calc R . . . .
H2E H -0.2842 0.1766 0.0450 0.170 Uiso 1 1 calc R . . . .
C3 C 0.6073(16) 0.4882(15) 0.5316(8) 0.041(3) Uiso 1 1 d D U . . .
H3D H 0.5386 0.4671 0.5250 0.049 Uiso 1 1 calc R . . . .
H3E H 0.6412 0.5481 0.5195 0.049 Uiso 1 1 calc R . . . .
C4 C 0.618(3) 0.413(2) 0.5017(12) 0.091(10) Uiso 1 1 d D . . . .
H4D H 0.6863 0.4311 0.5114 0.109 Uiso 1 1 calc R . . . .
H4E H 0.6033 0.4129 0.4651 0.109 Uiso 1 1 calc R . . . .
O1W O 0.7642(11) 0.7031(11) 0.1261(5) 0.042(4) Uiso 1 1 d . . . . .
O2W O 0.9053(11) 0.6058(11) 0.1266(5) 0.042(4) Uiso 1 1 d . . . . .
O3W O 0.0658(11) 0.7923(11) 0.2378(5) 0.043(4) Uiso 1 1 d . . . . .
O4W O 0.8482(11) 0.6351(11) 0.2366(6) 0.045(4) Uiso 1 1 d . . . . .
O5W O 0.9106(11) 0.8517(11) 0.2382(6) 0.047(4) Uiso 1 1 d . . . . .
O6W O 0.0022(11) 0.8407(11) 0.1263(6) 0.047(4) Uiso 1 1 d . . . . .
O7W O 0.7319(15) 0.8868(15) 0.1839(7) 0.075(6) Uiso 1 1 d . . . . .
O8W O 0.8332(16) 0.3930(16) 0.3074(8) 0.085(6) Uiso 1 1 d . . . . .
O9W O 0.2536(15) 0.9238(15) 0.1846(8) 0.078(6) Uiso 1 1 d . . . . .
O10W O 0.7644(15) 0.4016(15) 0.1813(8) 0.075(6) Uiso 1 1 d . . . . .
O11W O 0.5353(18) 0.5943(18) 0.0009(9) 0.097(7) Uiso 1 1 d . . . . .
O12W O -0.057(2) 0.035(2) 0.0014(11) 0.121(9) Uiso 1 1 d . . . . .
O13W O 0.368(2) 0.038(2) 0.3084(13) 0.056(9) Uiso 0.5 1 d . . P . .
O14W O 0.365(2) 0.276(2) 0.4944(11) 0.044(7) Uiso 0.5 1 d . . P . .
O15W O -0.286(3) -0.074(3) 0.3048(14) 0.071(11) Uiso 0.5 1 d . . P . .
O16W O 1.116(3) 0.810(3) 0.3658(13) 0.060(9) Uiso 0.5 1 d . . P . .
O17W O 0.996(3) 0.929(2) 0.3644(13) 0.058(9) Uiso 0.5 1 d . . P . .
O18W O 0.531(2) 0.663(2) 0.0104(11) 0.039(7) Uiso 0.5 1 d . . P . .
O19W O 0.323(2) 0.050(2) 0.1115(13) 0.055(9) Uiso 0.5 1 d . . P . .
O20W O 0.876(3) 0.693(3) 0.3660(13) 0.060(9) Uiso 0.5 1 d . . P . .
O21W O -0.136(2) 0.023(2) -0.0117(11) 0.044(7) Uiso 0.5 1 d . . P . .
O22W O 0.553(3) 0.817(2) 0.1132(13) 0.057(9) Uiso 0.5 1 d . . P . .

loop_
_atom_site_aniso_label
_atom_site_aniso_U_11
_atom_site_aniso_U_22
_atom_site_aniso_U_33
_atom_site_aniso_U_23
_atom_site_aniso_U_13
_atom_site_aniso_U_12
Nb1 0.0216(8) 0.0297(9) 0.0326(9) 0.0070(7) 0.0122(7) 0.0197(8)
Nb2 0.0174(8) 0.0229(9) 0.0353(10) 0.0040(7) 0.0053(7) 0.0108(7)
Nb3 0.0130(8) 0.0254(9) 0.0384(10) 0.0080(7) 0.0094(7) 0.0113(7)
Nb4 0.0235(9) 0.0303(9) 0.0360(10) 0.0081(7) 0.0057(7) 0.0225(8)
Nb5 0.0228(9) 0.0168(8) 0.0335(9) 0.0028(7) 0.0057(7) 0.0107(7)
Nb6 0.0266(9) 0.0234(9) 0.0401(10) 0.0072(7) 0.0089(7) 0.0213(8)
Nb7 0.0270(9) 0.0263(9) 0.0334(9) 0.0101(7) 0.0072(7) 0.0209(8)
Nb8 0.0170(8) 0.0218(9) 0.0436(10) 0.0096(7) 0.0111(7) 0.0109(7)
Nb9 0.0259(9) 0.0253(9) 0.0385(10) 0.0118(7) 0.0131(7) 0.0167(8)
Nb10 0.0179(8) 0.0274(9) 0.0345(9) 0.0060(7) 0.0057(7) 0.0153(7)
Nb11 0.0266(9) 0.0267(9) 0.0405(10) 0.0051(7) 0.0120(7) 0.0218(8)
Nb12 0.0239(9) 0.0305(9) 0.0425(10) 0.0084(8) 0.0103(7) 0.0251(8)
Nb13 0.0205(8) 0.0219(8) 0.0370(10) 0.0032(7) 0.0066(7) 0.0143(7)
Nb14 0.0161(8) 0.0288(9) 0.0394(10) 0.0079(7) 0.0102(7) 0.0186(7)
Nb15 0.0252(9) 0.0278(9) 0.0415(10) 0.0086(8) 0.0109(8) 0.0185(8)
Nb16 0.0270(9) 0.0269(9) 0.0423(10) 0.0079(8) 0.0110(8) 0.0198(8)
Nb17 0.0241(9) 0.0166(8) 0.0427(10) 0.0094(7) 0.0111(7) 0.0128(7)
Nb18 0.0223(8) 0.0252(9) 0.0352(9) 0.0089(7) 0.0079(7) 0.0180(7)
Nb19 0.0301(9) 0.0284(9) 0.0302(9) 0.0038(7) 0.0079(7) 0.0202(8)
Nb20 0.0248(9) 0.0332(10) 0.0472(11) 0.0089(8) 0.0104(8) 0.0213(8)
Nb22 0.0249(9) 0.0314(10) 0.0324(9) 0.0045(7) 0.0031(7) 0.0185(8)
Nb23 0.0278(9) 0.0304(9) 0.0302(9) 0.0101(7) 0.0092(7) 0.0187(8)
Nb24 0.0185(8) 0.0285(9) 0.0331(9) 0.0087(7) 0.0117(7) 0.0146(7)
Nb25 0.0233(9) 0.0287(9) 0.0396(10) 0.0082(8) 0.0142(7) 0.0197(8)
Fe1 0.0174(12) 0.0203(13) 0.0269(13) 0.0057(10) 0.0062(10) 0.0121(11)
K1 0.040(3) 0.037(3) 0.063(3) 0.013(2) 0.018(2) 0.016(2)
K2 0.035(3) 0.058(3) 0.056(3) 0.013(2) 0.016(2) 0.030(3)
K3 0.053(3) 0.051(3) 0.060(3) 0.008(2) 0.011(2) 0.042(3)
Na1 0.023(4) 0.033(4) 0.055(5) 0.013(4) 0.015(3) 0.016(3)
Na2 0.057(6) 0.053(6) 0.091(8) 0.019(6) 0.024(6) 0.032(5)
O1 0.046(9) 0.059(10) 0.041(9) 0.017(7) 0.008(7) 0.035(8)
O2 0.036(8) 0.041(8) 0.040(8) 0.011(6) 0.010(6) 0.029(7)
O3 0.012(6) 0.019(6) 0.040(7) 0.003(5) 0.007(5) 0.011(5)
O4 0.024(6) 0.024(6) 0.023(6) 0.002(5) 0.004(5) 0.015(6)
O5 0.016(6) 0.027(7) 0.032(7) 0.011(5) 0.015(5) 0.014(5)
O6 0.036(8) 0.030(7) 0.028(7) 0.004(6) 0.006(6) 0.020(6)
O7 0.008(5) 0.024(6) 0.035(7) 0.006(5) 0.007(5) 0.012(5)
O8 0.011(6) 0.012(6) 0.043(7) 0.015(5) 0.014(5) 0.004(5)
O9 0.015(6) 0.035(7) 0.033(7) 0.016(6) 0.012(5) 0.015(6)
O10 0.023(6) 0.019(6) 0.036(7) 0.008(5) 0.010(5) 0.018(5)
O11 0.022(6) 0.023(6) 0.028(7) 0.009(5) 0.008(5) 0.018(5)
O12 0.020(6) 0.016(6) 0.032(7) -0.005(5) 0.002(5) 0.013(5)
O13 0.021(6) 0.007(6) 0.035(7) 0.006(5) 0.008(5) 0.000(5)
O14 0.026(7) 0.020(6) 0.026(7) 0.003(5) 0.006(5) 0.014(6)
O15 0.016(6) 0.029(7) 0.035(7) 0.005(6) 0.006(5) 0.016(6)
O16 0.024(7) 0.035(7) 0.030(7) 0.010(6) 0.016(5) 0.016(6)
O17 0.021(6) 0.028(7) 0.033(7) 0.004(5) 0.014(5) 0.019(6)
O18 0.025(6) 0.039(6) 0.025(6) -0.001(5) 0.007(4) 0.027(5)
O19 0.057(10) 0.028(8) 0.055(10) 0.015(7) 0.015(8) 0.025(8)
O20 0.030(7) 0.019(6) 0.029(7) -0.003(5) 0.005(5) 0.012(6)
O21 0.017(6) 0.025(7) 0.032(7) -0.005(5) 0.002(5) 0.011(6)
O22 0.032(7) 0.028(7) 0.035(7) 0.005(6) 0.009(6) 0.021(6)
O23 0.035(6) 0.040(6) 0.040(6) 0.008(5) 0.004(5) 0.034(5)
O24 0.021(6) 0.021(6) 0.036(7) 0.001(5) 0.010(5) 0.009(6)
O25 0.024(7) 0.034(8) 0.041(8) 0.009(6) 0.009(6) 0.022(6)
O26 0.022(7) 0.036(7) 0.041(8) 0.008(6) 0.009(6) 0.024(6)
O27 0.025(7) 0.031(7) 0.032(7) 0.004(6) 0.004(5) 0.022(6)
O28 0.040(8) 0.026(7) 0.052(9) 0.016(6) 0.015(7) 0.028(7)
O29 0.027(7) 0.025(7) 0.030(7) 0.005(5) 0.002(5) 0.015(6)
O30 0.021(6) 0.017(6) 0.037(7) 0.002(5) 0.009(5) 0.009(5)
O31 0.037(8) 0.040(8) 0.041(8) 0.009(6) 0.007(6) 0.030(7)
O32 0.021(6) 0.015(6) 0.043(8) 0.003(5) 0.011(6) 0.010(5)
O33 0.037(8) 0.029(8) 0.043(8) -0.006(6) 0.005(7) 0.013(7)
O34 0.041(8) 0.050(9) 0.026(7) -0.004(6) 0.003(6) 0.033(7)
O35 0.013(6) 0.019(6) 0.038(7) 0.002(5) 0.001(5) 0.004(5)
O36 0.015(5) 0.037(6) 0.048(7) 0.015(5) 0.016(5) 0.014(5)
O37 0.029(7) 0.028(7) 0.030(7) 0.013(6) 0.012(6) 0.010(6)
O38 0.036(8) 0.022(7) 0.053(9) 0.007(6) 0.008(7) 0.017(6)
O39 0.032(8) 0.030(7) 0.045(8) 0.005(6) 0.009(6) 0.018(7)
O40 0.028(7) 0.036(7) 0.029(7) 0.003(6) 0.007(5) 0.027(6)
O41 0.036(8) 0.031(8) 0.056(9) 0.021(7) 0.017(7) 0.022(7)
O42 0.031(8) 0.035(8) 0.064(10) 0.006(7) 0.007(7) 0.028(7)
O43 0.031(8) 0.045(9) 0.053(9) 0.020(7) 0.010(7) 0.027(7)
O44 0.028(7) 0.036(7) 0.026(7) 0.011(6) 0.009(5) 0.021(6)
O45 0.028(7) 0.042(8) 0.056(9) 0.020(7) 0.027(6) 0.029(7)
O46 0.040(8) 0.035(8) 0.037(8) 0.012(6) 0.003(6) 0.026(7)
O47 0.029(7) 0.032(7) 0.036(8) 0.004(6) 0.005(6) 0.018(6)
O48 0.034(8) 0.029(7) 0.038(8) 0.004(6) 0.007(6) 0.016(6)
O49 0.029(8) 0.038(8) 0.073(10) 0.011(7) 0.017(7) 0.029(7)
O50 0.022(7) 0.046(8) 0.038(8) 0.006(6) 0.003(6) 0.027(7)
O51 0.020(7) 0.044(8) 0.042(8) 0.013(6) 0.010(6) 0.023(6)
O52 0.026(7) 0.041(8) 0.028(7) 0.009(6) 0.005(5) 0.025(6)
O53 0.042(9) 0.063(10) 0.060(10) 0.009(8) 0.020(7) 0.046(9)
O54 0.023(7) 0.036(8) 0.059(9) 0.015(7) 0.013(6) 0.018(6)
O55 0.046(9) 0.054(10) 0.043(8) -0.003(7) 0.011(7) 0.039(8)
O56 0.031(7) 0.043(8) 0.034(7) 0.015(6) 0.013(6) 0.032(7)
O57 0.057(10) 0.057(10) 0.040(8) 0.025(7) 0.017(7) 0.041(9)
O58 0.025(7) 0.038(8) 0.037(8) 0.011(6) 0.006(6) 0.021(6)
O59 0.036(8) 0.038(8) 0.028(7) 0.015(6) 0.017(6) 0.017(7)
O60 0.060(10) 0.050(9) 0.034(8) 0.008(7) 0.016(7) 0.043(8)
O61 0.040(8) 0.028(7) 0.051(8) 0.017(6) 0.026(7) 0.027(7)
O62 0.048(9) 0.095(13) 0.041(9) 0.023(8) 0.025(7) 0.057(10)
O63 0.052(10) 0.052(10) 0.036(8) 0.010(7) 0.016(7) 0.033(8)
O64 0.033(8) 0.029(7) 0.050(9) 0.009(6) 0.013(6) 0.021(7)
O65 0.041(9) 0.048(9) 0.047(9) 0.002(7) 0.009(7) 0.033(8)
O66 0.035(6) 0.028(6) 0.041(6) -0.002(5) 0.008(5) 0.027(5)
O67 0.029(8) 0.059(10) 0.036(8) 0.008(7) 0.001(6) 0.030(7)
O68 0.059(10) 0.060(10) 0.026(7) 0.007(7) 0.010(7) 0.041(9)
O69 0.042(9) 0.032(8) 0.045(9) 0.008(6) 0.010(7) 0.019(7)
O70 0.035(8) 0.033(7) 0.029(7) 0.008(6) 0.006(6) 0.023(7)
O71 0.039(8) 0.009(6) 0.073(10) 0.007(6) 0.017(7) 0.011(6)
O72 0.036(8) 0.029(7) 0.053(9) 0.009(6) 0.006(7) 0.026(7)
O73 0.045(8) 0.037(8) 0.037(8) 0.019(6) 0.021(6) 0.032(7)
O74 0.031(8) 0.041(9) 0.048(9) 0.000(7) 0.001(7) 0.011(7)
O75 0.032(8) 0.047(9) 0.059(10) 0.022(8) 0.018(7) 0.018(7)
O76 0.024(7) 0.052(9) 0.056(9) 0.010(7) 0.008(7) 0.026(7)

loop_
_atom_type_symbol
_atom_type_description
_atom_type_scat_dispersion_real
_atom_type_scat_dispersion_imag
_atom_type_scat_source
C C 0.0033 0.0016 'International Tables Vol C Tables 4.2.6.8 and 6.1.1.4'
H H 0.0000 0.0000 'International Tables Vol C Tables 4.2.6.8 and 6.1.1.4'
N N 0.0061 0.0033 'International Tables Vol C Tables 4.2.6.8 and 6.1.1.4'
O O 0.0106 0.0060 'International Tables Vol C Tables 4.2.6.8 and 6.1.1.4'
Fe Fe 0.3463 0.8444 'International Tables Vol C Tables 4.2.6.8 and 6.1.1.4'
Nb Nb -2.0727 0.6215 'International Tables Vol C Tables 4.2.6.8 and 6.1.1.4'
K K 0.2009 0.2494 'International Tables Vol C Tables 4.2.6.8 and 6.1.1.4'
Na Na 0.0362 0.0249 'International Tables Vol C Tables 4.2.6.8 and 6.1.1.4'

loop_
_citation_id
_citation_doi
_citation_year
1 10.1039/C6DT04223F 2016

loop_
_geom_angle_atom_site_label_1
_geom_angle_atom_site_label_2
_geom_angle_atom_site_label_3
_geom_angle
_geom_angle_site_symmetry_1
_geom_angle_site_symmetry_3
Nb16 Nb1 K2 116.82(9) . .
Nb24 Nb1 Nb16 118.93(6) . .
Nb24 Nb1 K2 69.48(9) . .
O5 Nb1 Nb16 82.5(3) . .
O5 Nb1 Nb24 44.3(3) . .
O5 Nb1 K2 107.9(3) . .
O18 Nb1 Nb16 39.9(3) . .
O18 Nb1 Nb24 89.8(3) . .
O18 Nb1 K2 82.0(3) . .
O18 Nb1 O5 74.0(4) . .
O24 Nb1 Nb16 36.8(3) . .
O24 Nb1 Nb24 125.9(4) . .
O24 Nb1 K2 152.0(4) . .
O24 Nb1 O5 81.7(4) . .
O24 Nb1 O18 75.4(5) . .
O45 Nb1 Nb16 128.1(4) . .
O45 Nb1 Nb24 30.8(4) . .
O45 Nb1 K2 39.0(4) . .
O45 Nb1 O5 73.1(5) . .
O45 Nb1 O18 88.9(5) . .
O45 Nb1 O24 153.3(5) . .
O47 Nb1 Nb16 126.3(4) . .
O47 Nb1 Nb24 87.8(4) . .
O47 Nb1 K2 116.1(4) . .
O47 Nb1 O5 90.1(5) . .
O47 Nb1 O18 159.3(5) . .
O47 Nb1 O24 89.5(5) . .
O47 Nb1 O45 99.3(6) . .
O65 Nb1 Nb16 93.4(5) . .
O65 Nb1 Nb24 130.7(5) . .
O65 Nb1 K2 62.7(5) . .
O65 Nb1 O5 166.7(5) . .
O65 Nb1 O18 94.6(6) . .
O65 Nb1 O24 102.5(6) . .
O65 Nb1 O45 100.2(6) . .
O65 Nb1 O47 102.5(6) . .
Nb5 Nb2 K1 69.63(9) . 1_445
Nb20 Nb2 Nb5 118.87(6) . .
Nb20 Nb2 K1 117.22(10) . 1_445
Nb21 Nb2 Nb5 59.02(16) . .
Nb21 Nb2 Nb20 59.85(16) . .
Nb21 Nb2 K1 95.67(17) . 1_445
O3 Nb2 Nb5 44.2(3) . .
O3 Nb2 Nb20 82.4(3) . .
O3 Nb2 Nb21 33.3(3) . .
O3 Nb2 K1 108.1(3) . 1_445
O15 Nb2 Nb5 126.4(3) . .
O15 Nb2 Nb20 36.2(3) . .
O15 Nb2 Nb21 78.4(4) . .
O15 Nb2 K1 151.6(4) . 1_445
O15 Nb2 O3 82.3(4) . .
O15 Nb2 O16 74.9(5) . .
O16 Nb2 Nb5 89.7(4) . .
O16 Nb2 Nb20 39.8(4) . .
O16 Nb2 Nb21 40.5(4) . .
O16 Nb2 K1 82.7(4) . 1_445
O16 Nb2 O3 73.7(4) . .
O39 Nb2 Nb5 30.6(4) . .
O39 Nb2 Nb20 128.6(4) . .
O39 Nb2 Nb21 76.1(4) . .
O39 Nb2 K1 39.3(4) . 1_445
O39 Nb2 O3 73.0(5) . .
O39 Nb2 O15 153.8(5) . .
O39 Nb2 O16 89.5(5) . .
O44 Nb2 Nb5 88.8(4) . .
O44 Nb2 Nb20 127.0(4) . .
O44 Nb2 Nb21 124.9(4) . .
O44 Nb2 K1 114.6(4) . 1_445
O44 Nb2 O3 92.0(5) . .
O44 Nb2 O15 90.7(5) . .
O44 Nb2 O16 160.7(5) . .
O44 Nb2 O39 98.8(6) . .
O74 Nb2 Nb5 129.9(5) . .
O74 Nb2 Nb20 94.1(5) . .
O74 Nb2 Nb21 134.4(5) . .
O74 Nb2 K1 61.7(5) . 1_445
O74 Nb2 O3 166.2(6) . .
O74 Nb2 O15 102.8(6) . .
O74 Nb2 O16 95.0(6) . .
O74 Nb2 O39 99.4(7) . .
O74 Nb2 O44 100.7(6) . .
Nb10 Nb3 Nb14 59.63(5) . .
Nb27 Nb3 Nb10 74.27(16) . .
Nb27 Nb3 Nb14 58.88(16) . .
O7 Nb3 Nb10 43.6(3) . .
O7 Nb3 Nb14 43.2(3) . .
O7 Nb3 Nb27 31.9(3) . .
O9 Nb3 Nb10 117.4(3) . .
O9 Nb3 Nb14 90.9(4) . .
O9 Nb3 Nb27 44.3(4) . .
O9 Nb3 O7 76.2(4) . .
O9 Nb3 O21 74.5(5) . .
O21 Nb3 Nb10 81.6(4) . .
O21 Nb3 Nb14 126.2(3) . .
O21 Nb3 Nb27 76.6(4) . .
O21 Nb3 O7 83.0(5) . .
O35 Nb3 Nb10 34.7(3) . .
O35 Nb3 Nb14 81.0(4) . .
O35 Nb3 Nb27 108.9(4) . .
O35 Nb3 O7 78.2(5) . .
O35 Nb3 O9 149.9(5) . .
O35 Nb3 O21 87.0(5) . .
O35 Nb3 O51 95.9(5) . .
O51 Nb3 Nb10 87.0(4) . .
O51 Nb3 Nb14 31.8(4) . .
O51 Nb3 Nb27 79.5(4) . .
O51 Nb3 O7 73.8(5) . .
O51 Nb3 O9 92.0(5) . .
O51 Nb3 O21 155.5(5) . .
O54 Nb3 Nb10 138.9(5) . .
O54 Nb3 Nb14 135.4(5) . .
O54 Nb3 Nb27 146.1(5) . .
O54 Nb3 O7 177.2(6) . .
O54 Nb3 O9 101.9(6) . .
O54 Nb3 O21 98.4(6) . .
O54 Nb3 O35 104.2(6) . .
O54 Nb3 O51 104.4(6) . .
Nb7 Nb4 K3 60.60(8) . .
Nb26 Nb4 Nb7 60.41(14) . .
Nb26 Nb4 K3 91.75(16) . .
O11 Nb4 Nb7 44.9(3) . .
O11 Nb4 Nb26 33.4(3) . .
O11 Nb4 K3 100.3(3) . .
O15 Nb4 Nb7 127.4(3) . .
O15 Nb4 Nb26 78.9(3) . .
O15 Nb4 K3 158.2(4) . .
O15 Nb4 O11 82.7(4) . .
O15 Nb4 O23 73.4(5) . .
O23 Nb4 Nb7 93.3(4) . .
O23 Nb4 Nb26 41.9(4) . .
O23 Nb4 K3 86.4(4) . .
O23 Nb4 O11 75.1(5) . .
O28 Nb4 Nb7 31.2(4) . .
O28 Nb4 Nb26 78.2(4) . .
O28 Nb4 K3 29.9(4) . .
O28 Nb4 O11 74.4(5) . .
O28 Nb4 O15 156.1(5) . .
O28 Nb4 O23 93.8(6) . .
O42 Nb4 Nb7 132.1(5) . .
O42 Nb4 Nb26 135.8(5) . .
O42 Nb4 K3 72.9(5) . .
O42 Nb4 O11 168.4(6) . .
O42 Nb4 O15 100.1(6) . .
O42 Nb4 O23 94.9(6) . .
O42 Nb4 O28 101.1(6) . .
O42 Nb4 O58 101.6(6) . .
O58 Nb4 Nb7 85.9(4) . .
O58 Nb4 Nb26 122.5(4) . .
O58 Nb4 K3 111.5(4) . .
O58 Nb4 O11 89.5(5) . .
O58 Nb4 O15 90.0(5) . .
O58 Nb4 O23 158.5(5) . .
O58 Nb4 O28 96.4(6) . .
Nb2 Nb5 K1 61.37(9) . 1_445
Nb21 Nb5 Nb2 60.21(16) . .
Nb21 Nb5 K1 91.45(17) . 1_445
O3 Nb5 Nb2 44.8(3) . .
O3 Nb5 Nb21 33.9(3) . .
O3 Nb5 K1 100.9(3) . 1_445
O13 Nb5 Nb2 93.0(4) . .
O13 Nb5 Nb21 41.3(4) . .
O13 Nb5 K1 86.2(3) . 1_445
O13 Nb5 O3 74.9(4) . .
O24 Nb5 Nb2 127.0(4) . .
O24 Nb5 Nb21 79.3(4) . .
O24 Nb5 K1 158.1(4) . 1_445
O24 Nb5 O3 82.4(4) . .
O24 Nb5 O13 73.7(5) . .
O37 Nb5 Nb2 86.6(4) . .
O37 Nb5 Nb21 123.7(5) . .
O37 Nb5 K1 112.0(4) . 1_445
O37 Nb5 O3 90.2(5) . .
O37 Nb5 O13 158.7(5) . .
O37 Nb5 O24 89.5(5) . .
O37 Nb5 O39 97.1(6) . .
O38 Nb5 Nb2 131.8(4) . .
O38 Nb5 Nb21 136.1(5) . .
O38 Nb5 K1 72.1(5) . 1_445
O38 Nb5 O3 169.1(5) . .
O38 Nb5 O13 95.9(6) . .
O38 Nb5 O24 100.9(6) . .
O38 Nb5 O37 100.1(6) . .
O38 Nb5 O39 101.5(6) . .
O39 Nb5 Nb2 30.6(4) . .
O39 Nb5 Nb21 77.1(4) . .
O39 Nb5 K1 31.2(4) . 1_445
O39 Nb5 O3 73.6(5) . .
O39 Nb5 O13 93.2(5) . .
O39 Nb5 O24 155.1(5) . .
Nb11 Nb6 Nb12 59.63(5) . .
Nb11 Nb6 Nb26 78.79(15) . .
Nb26 Nb6 Nb12 59.88(14) . .
O27 Nb6 Nb11 43.8(3) . .
O27 Nb6 Nb12 43.4(3) . .
O27 Nb6 Nb26 35.8(3) . .
O41 Nb6 Nb11 138.2(5) . .
O41 Nb6 Nb12 131.7(5) . .
O41 Nb6 Nb26 143.0(5) . .
O41 Nb6 O27 174.7(6) . .
O41 Nb6 O46 102.9(6) . .
O41 Nb6 O52 102.4(6) . .
O41 Nb6 O66 104.9(6) . .
O41 Nb6 O72 100.2(6) . .
O46 Nb6 Nb11 117.9(4) . .
O46 Nb6 Nb12 91.3(4) . .
O46 Nb6 Nb26 40.9(4) . .
O46 Nb6 O27 76.6(5) . .
O52 Nb6 Nb11 81.9(3) . .
O52 Nb6 Nb12 125.9(4) . .
O52 Nb6 Nb26 77.4(4) . .
O52 Nb6 O27 82.5(5) . .
O52 Nb6 O46 73.6(5) . .
O66 Nb6 Nb11 33.3(4) . .
O66 Nb6 Nb12 80.0(4) . .
O66 Nb6 Nb26 112.0(4) . .
O66 Nb6 O27 77.0(5) . .
O66 Nb6 O46 149.2(5) . .
O66 Nb6 O52 87.6(5) . .
O66 Nb6 O72 95.8(6) . .
O72 Nb6 Nb11 87.7(4) . .
O72 Nb6 Nb12 32.5(4) . .
O72 Nb6 Nb26 78.8(4) . .
O72 Nb6 O27 74.7(5) . .
O72 Nb6 O46 92.1(6) . .
O72 Nb6 O52 155.5(5) . .
Nb4 Nb7 Nb15 118.99(6) . .
Nb4 Nb7 K3 70.33(10) . .
Nb15 Nb7 K3 117.40(10) . .
Nb26 Nb7 Nb4 59.02(14) . .
Nb26 Nb7 Nb15 59.97(14) . .
Nb26 Nb7 K3 96.75(16) . .
O11 Nb7 Nb4 44.3(3) . .
O11 Nb7 Nb15 82.2(3) . .
O11 Nb7 Nb26 32.7(3) . .
O11 Nb7 K3 108.8(3) . .
O14 Nb7 Nb4 125.9(3) . .
O14 Nb7 Nb15 36.3(3) . .
O14 Nb7 Nb26 77.9(4) . .
O14 Nb7 K3 151.8(3) . .
O14 Nb7 O11 81.7(4) . .
O14 Nb7 O46 74.7(5) . .
O19 Nb7 Nb4 129.4(5) . .
O19 Nb7 Nb15 94.8(5) . .
O19 Nb7 Nb26 135.2(5) . .
O19 Nb7 K3 60.6(6) . .
O19 Nb7 O11 166.1(6) . .
O19 Nb7 O14 103.8(6) . .
O19 Nb7 O28 98.8(7) . .
O19 Nb7 O46 96.1(6) . .
O19 Nb7 O56 100.7(6) . .
O28 Nb7 Nb4 30.8(4) . .
O28 Nb7 Nb15 129.3(4) . .
O28 Nb7 Nb26 76.7(4) . .
O28 Nb7 K3 40.0(4) . .
O28 Nb7 O11 73.3(5) . .
O28 Nb7 O14 153.8(5) . .
O28 Nb7 O46 90.0(6) . .
O46 Nb7 Nb4 89.3(4) . .
O46 Nb7 Nb15 39.9(4) . .
O46 Nb7 Nb26 40.2(4) . .
O46 Nb7 K3 83.4(4) . .
O46 Nb7 O11 72.8(5) . .
O56 Nb7 Nb4 89.2(4) . .
O56 Nb7 Nb15 125.9(4) . .
O56 Nb7 Nb26 124.1(4) . .
O56 Nb7 K3 115.4(4) . .
O56 Nb7 O11 92.0(5) . .
O56 Nb7 O14 89.6(5) . .
O56 Nb7 O28 99.1(6) . .
O56 Nb7 O46 159.4(5) . .
Nb9 Nb8 Nb17 59.64(5) . .
Nb21 Nb8 Nb9 79.05(16) . .
Nb21 Nb8 Nb17 59.97(16) . .
O8 Nb8 Nb9 43.7(3) . .
O8 Nb8 Nb17 43.2(3) . .
O8 Nb8 Nb21 36.2(3) . .
O16 Nb8 Nb9 118.3(3) . .
O16 Nb8 Nb17 92.0(4) . .
O16 Nb8 Nb21 41.2(4) . .
O16 Nb8 O8 77.2(5) . .
O20 Nb8 Nb9 81.6(3) . .
O20 Nb8 Nb17 125.3(4) . .
O20 Nb8 Nb21 77.0(4) . .
O20 Nb8 O8 82.1(5) . .
O20 Nb8 O16 72.9(5) . .
O59 Nb8 Nb9 34.0(4) . .
O59 Nb8 Nb17 80.3(4) . .
O59 Nb8 Nb21 113.0(4) . .
O59 Nb8 O8 77.5(5) . .
O59 Nb8 O16 150.1(5) . .
O59 Nb8 O20 87.9(5) . .
O59 Nb8 O64 95.1(6) . .
O64 Nb8 Nb9 87.1(4) . .
O64 Nb8 Nb17 32.2(4) . .
O64 Nb8 Nb21 79.0(4) . .
O64 Nb8 O8 74.4(5) . .
O64 Nb8 O16 93.4(5) . .
O64 Nb8 O20 154.9(5) . .
O75 Nb8 Nb9 138.3(5) . .
O75 Nb8 Nb17 132.4(5) . .
O75 Nb8 Nb21 142.6(5) . .
O75 Nb8 O8 175.3(6) . .
O75 Nb8 O16 102.1(6) . .
O75 Nb8 O20 102.3(6) . .
O75 Nb8 O59 104.3(6) . .
O75 Nb8 O64 101.1(7) . .
Nb17 Nb9 Nb8 60.68(5) . .
O2 Nb9 Nb8 83.5(4) . .
O2 Nb9 Nb17 128.0(4) . .
O2 Nb9 O8 84.2(5) . .
O2 Nb9 O22 92.9(6) . .
O2 Nb9 O59 88.6(6) . .
O2 Nb9 O73 159.7(5) . .
O8 Nb9 Nb8 43.8(3) . .
O8 Nb9 Nb17 43.8(3) . .
O22 Nb9 Nb8 128.3(4) . .
O22 Nb9 Nb17 83.3(4) . .
O22 Nb9 O8 84.5(5) . .
O22 Nb9 O59 159.9(5) . .
O22 Nb9 O73 87.4(5) . .
O57 Nb9 Nb8 130.6(5) . .
O57 Nb9 Nb17 132.1(5) . .
O57 Nb9 O2 99.6(6) . .
O57 Nb9 O8 173.2(6) . .
O57 Nb9 O22 100.9(6) . .
O57 Nb9 O59 98.6(6) . .
O57 Nb9 O73 100.3(6) . .
O59 Nb9 Nb8 32.0(3) . .
O59 Nb9 Nb17 79.9(4) . .
O59 Nb9 O8 75.7(4) . .
O59 Nb9 O73 84.3(6) . .
O73 Nb9 Nb8 80.4(4) . .
O73 Nb9 Nb17 31.9(3) . .
O73 Nb9 O8 75.7(5) . .
Nb14 Nb10 Nb3 60.57(5) . .
O1 Nb10 Nb3 129.8(5) . .
O1 Nb10 Nb14 131.9(5) . .
O1 Nb10 O7 172.1(6) . .
O1 Nb10 O25 101.0(6) . .
O1 Nb10 O32 101.4(6) . .
O1 Nb10 O35 97.5(6) . .
O1 Nb10 O50 100.2(6) . .
O7 Nb10 Nb3 43.5(3) . .
O7 Nb10 Nb14 43.8(3) . .
O25 Nb10 Nb3 83.4(4) . .
O25 Nb10 Nb14 126.9(4) . .
O25 Nb10 O7 83.1(5) . .
O25 Nb10 O32 92.8(5) . .
O25 Nb10 O35 89.0(5) . .
O25 Nb10 O50 158.5(5) . .
O32 Nb10 Nb3 128.6(4) . .
O32 Nb10 Nb14 83.1(4) . .
O32 Nb10 O7 85.1(5) . .
O32 Nb10 O35 160.3(5) . .
O32 Nb10 O50 87.1(5) . .
O35 Nb10 Nb3 32.3(3) . .
O35 Nb10 Nb14 80.2(4) . .
O35 Nb10 O7 75.7(4) . .
O50 Nb10 Nb3 80.0(4) . .
O50 Nb10 Nb14 31.7(3) . .
O50 Nb10 O7 75.4(5) . .
O50 Nb10 O35 84.2(5) . .
Nb12 Nb11 Nb6 60.66(5) . .
O26 Nb11 Nb6 127.2(4) . .
O26 Nb11 Nb12 83.1(4) . .
O26 Nb11 O27 83.3(5) . .
O26 Nb11 O34 88.1(6) . .
O26 Nb11 O61 91.6(5) . .
O26 Nb11 O66 158.3(5) . .
O27 Nb11 Nb6 44.0(3) . .
O27 Nb11 Nb12 44.0(3) . .
O34 Nb11 Nb6 80.2(4) . .
O34 Nb11 Nb12 31.8(4) . .
O34 Nb11 O27 75.7(5) . .
O55 Nb11 Nb6 131.6(5) . .
O55 Nb11 Nb12 131.9(5) . .
O55 Nb11 O26 101.0(6) . .
O55 Nb11 O27 174.0(6) . .
O55 Nb11 O34 100.1(6) . .
O55 Nb11 O61 100.2(6) . .
O55 Nb11 O66 100.3(6) . .
O61 Nb11 Nb6 83.6(4) . .
O61 Nb11 Nb12 127.8(4) . .
O61 Nb11 O27 83.8(5) . .
O61 Nb11 O34 159.4(5) . .
O61 Nb11 O66 88.6(5) . .
O66 Nb11 Nb6 31.4(4) . .
O66 Nb11 Nb12 79.7(4) . .
O66 Nb11 O27 75.2(5) . .
O66 Nb11 O34 84.2(6) . .
Nb11 Nb12 Nb6 59.72(5) . .
Nb11 Nb12 Nb26 78.83(15) . .
Nb26 Nb12 Nb6 59.90(14) . .
O23 Nb12 Nb6 91.9(4) . .
O23 Nb12 Nb11 118.5(3) . .
O23 Nb12 Nb26 41.5(4) . .
O23 Nb12 O27 77.1(5) . .
O27 Nb12 Nb6 43.4(3) . .
O27 Nb12 Nb11 43.8(3) . .
O27 Nb12 Nb26 35.8(3) . .
O34 Nb12 Nb6 81.1(4) . .
O34 Nb12 Nb11 34.4(4) . .
O34 Nb12 Nb26 113.1(4) . .
O34 Nb12 O23 150.4(5) . .
O34 Nb12 O27 78.1(5) . .
O34 Nb12 O40 86.7(6) . .
O34 Nb12 O72 96.3(6) . .
O40 Nb12 Nb6 126.2(3) . .
O40 Nb12 Nb11 81.6(3) . .
O40 Nb12 Nb26 78.2(4) . .
O40 Nb12 O23 74.3(5) . .
O40 Nb12 O27 82.8(5) . .
O49 Nb12 Nb6 134.9(5) . .
O49 Nb12 Nb11 139.4(5) . .
O49 Nb12 Nb26 141.3(5) . .
O49 Nb12 O23 100.2(6) . .
O49 Nb12 O27 176.4(6) . .
O49 Nb12 O34 105.1(7) . .
O49 Nb12 O40 98.9(6) . .
O49 Nb12 O72 103.4(6) . .
O72 Nb12 Nb6 32.2(4) . .
O72 Nb12 Nb11 87.4(4) . .
O72 Nb12 Nb26 78.5(4) . .
O72 Nb12 O23 92.5(6) . .
O72 Nb12 O27 74.4(5) . .
O72 Nb12 O40 155.8(5) . .
O21 Nb13 Nb15 39.1(3) . .
O25 Nb13 Nb15 114.1(4) . .
O25 Nb13 O21 88.6(5) . .
O25 Nb13 O52 147.2(5) . .
O33 Nb13 Nb15 120.0(5) . .
O33 Nb13 O21 104.1(6) . .
O33 Nb13 O25 106.6(6) . .
O33 Nb13 O52 105.1(6) . .
O33 Nb13 O61 106.2(6) . .
O52 Nb13 Nb15 39.2(4) . .
O52 Nb13 O21 75.3(5) . .
O61 Nb13 Nb15 115.7(4) . .
O61 Nb13 O21 148.7(5) . .
O61 Nb13 O25 89.8(5) . .
O61 Nb13 O52 89.6(5) . .
Nb10 Nb14 Nb3 59.81(5) . .
Nb27 Nb14 Nb3 59.50(16) . .
Nb27 Nb14 Nb10 74.62(17) . .
O7 Nb14 Nb3 43.0(3) . .
O7 Nb14 Nb10 43.7(3) . .
O7 Nb14 Nb27 32.3(3) . .
O18 Nb14 Nb3 92.0(4) . .
O18 Nb14 Nb10 118.0(3) . .
O18 Nb14 Nb27 44.8(4) . .
O18 Nb14 O7 77.1(4) . .
O18 Nb14 O30 73.3(5) . .
O30 Nb14 Nb3 126.3(3) . .
O30 Nb14 Nb10 81.9(3) . .
O30 Nb14 Nb27 75.9(4) . .
O30 Nb14 O7 83.3(4) . .
O50 Nb14 Nb3 81.0(4) . .
O50 Nb14 Nb10 34.3(4) . .
O50 Nb14 Nb27 108.7(4) . .
O50 Nb14 O7 77.9(5) . .
O50 Nb14 O18 149.8(5) . .
O50 Nb14 O30 87.2(5) . .
O50 Nb14 O51 96.2(6) . .
O51 Nb14 Nb3 32.2(4) . .
O51 Nb14 Nb10 87.5(4) . .
O51 Nb14 Nb27 80.3(4) . .
O51 Nb14 O7 74.0(5) . .
O51 Nb14 O18 92.9(5) . .
O51 Nb14 O30 155.7(5) . .
O53 Nb14 Nb3 132.9(5) . .
O53 Nb14 Nb10 137.7(5) . .
O53 Nb14 Nb27 147.4(5) . .
O53 Nb14 O7 175.7(6) . .
O53 Nb14 O18 102.8(6) . .
O53 Nb14 O30 100.8(6) . .
O53 Nb14 O50 103.4(6) . .
O53 Nb14 O51 101.7(7) . .
Nb13 Nb15 Nb7 139.66(7) . .
Nb13 Nb15 Nb26 85.77(15) . .
Nb26 Nb15 Nb7 59.92(15) . .
O9 Nb15 Nb7 105.2(3) . .
O9 Nb15 Nb13 101.2(3) . .
O9 Nb15 Nb26 100.4(3) . .
O9 Nb15 O17 74.0(4) . .
O14 Nb15 Nb7 34.8(3) . .
O14 Nb15 Nb13 159.8(3) . .
O14 Nb15 Nb26 77.0(4) . .
O14 Nb15 O9 72.1(5) . .
O14 Nb15 O17 89.1(4) . .
O14 Nb15 O46 71.5(5) . .
O14 Nb15 O52 143.0(5) . .
O17 Nb15 Nb7 87.8(3) . .
O17 Nb15 Nb13 70.7(3) . .
O17 Nb15 Nb26 34.1(3) . .
O21 Nb15 Nb7 170.8(3) . .
O21 Nb15 Nb13 37.7(3) . .
O21 Nb15 Nb26 112.2(4) . .
O21 Nb15 O9 70.5(5) . .
O21 Nb15 O14 142.5(5) . .
O21 Nb15 O17 83.2(5) . .
O21 Nb15 O46 139.5(5) . .
O21 Nb15 O52 72.4(5) . .
O46 Nb15 Nb7 38.0(3) . .
O46 Nb15 Nb13 102.1(4) . .
O46 Nb15 Nb26 40.6(4) . .
O46 Nb15 O9 131.6(5) . .
O46 Nb15 O17 74.6(5) . .
O52 Nb15 Nb7 108.5(3) . .
O52 Nb15 Nb13 37.4(3) . .
O52 Nb15 Nb26 76.5(4) . .
O52 Nb15 O9 138.2(5) . .
O52 Nb15 O17 83.2(5) . .
O52 Nb15 O46 71.7(5) . .
O69 Nb15 Nb7 92.9(5) . .
O69 Nb15 Nb13 108.4(5) . .
O69 Nb15 Nb26 146.1(5) . .
O69 Nb15 O9 106.5(6) . .
O69 Nb15 O14 91.8(6) . .
O69 Nb15 O17 179.0(6) . .
O69 Nb15 O21 96.2(6) . .
O69 Nb15 O46 105.5(6) . .
O69 Nb15 O52 95.9(6) . .
Nb18 Nb16 Nb1 139.74(7) . .
Nb18 Nb16 Nb27 81.37(16) . .
Nb27 Nb16 Nb1 64.10(16) . .
O12 Nb16 Nb1 88.4(3) . .
O12 Nb16 Nb18 70.5(3) . .
O12 Nb16 Nb27 32.8(3) . .
O13 Nb16 Nb1 104.8(3) . .
O13 Nb16 Nb18 101.6(3) . .
O13 Nb16 Nb27 101.4(3) . .
O13 Nb16 O12 73.7(4) . .
O18 Nb16 Nb1 38.9(3) . .
O18 Nb16 Nb18 101.3(3) . .
O18 Nb16 Nb27 43.0(3) . .
O18 Nb16 O12 75.8(4) . .
O18 Nb16 O13 132.6(4) . .
O24 Nb16 Nb1 35.7(3) . .
O24 Nb16 Nb18 159.9(4) . .
O24 Nb16 Nb27 82.0(4) . .
O24 Nb16 O12 89.4(5) . .
O24 Nb16 O13 70.9(4) . .
O24 Nb16 O18 73.4(4) . .
O29 Nb16 Nb1 170.7(4) . .
O29 Nb16 Nb18 37.1(3) . .
O29 Nb16 Nb27 107.8(4) . .
O29 Nb16 O12 82.4(5) . .
O29 Nb16 O13 71.4(5) . .
O29 Nb16 O18 138.1(5) . .
O29 Nb16 O24 142.3(5) . .
O29 Nb16 O30 71.6(5) . .
O30 Nb16 Nb1 108.8(3) . .
O30 Nb16 Nb18 37.4(3) . .
O30 Nb16 Nb27 73.3(4) . .
O30 Nb16 O12 83.7(4) . .
O30 Nb16 O13 138.7(5) . .
O30 Nb16 O18 70.8(5) . .
O30 Nb16 O24 144.1(5) . .
O60 Nb16 Nb1 92.9(5) . .
O60 Nb16 Nb18 108.8(5) . .
O60 Nb16 Nb27 148.6(5) . .
O60 Nb16 O12 178.6(6) . .
O60 Nb16 O13 105.3(6) . .
O60 Nb16 O18 105.6(6) . .
O60 Nb16 O24 91.2(6) . .
O60 Nb16 O29 96.3(6) . .
O60 Nb16 O30 96.4(6) . .
Nb9 Nb17 Nb8 59.68(5) . .
Nb9 Nb17 Nb21 78.76(16) . .
Nb21 Nb17 Nb8 59.33(16) . .
O8 Nb17 Nb8 43.2(3) . .
O8 Nb17 Nb9 43.7(3) . .
O8 Nb17 Nb21 35.8(3) . .
O13 Nb17 Nb8 91.1(4) . .
O13 Nb17 Nb9 117.6(3) . .
O13 Nb17 Nb21 40.8(4) . .
O13 Nb17 O8 76.4(4) . .
O13 Nb17 O29 73.5(5) . .
O29 Nb17 Nb8 125.8(4) . .
O29 Nb17 Nb9 81.9(4) . .
O29 Nb17 Nb21 78.0(4) . .
O29 Nb17 O8 82.6(5) . .
O64 Nb17 Nb8 32.5(4) . .
O64 Nb17 Nb9 87.4(4) . .
O64 Nb17 Nb21 78.6(4) . .
O64 Nb17 O8 74.7(5) . .
O64 Nb17 O13 92.7(5) . .
O64 Nb17 O29 155.8(5) . .
O71 Nb17 Nb8 134.6(5) . .
O71 Nb17 Nb9 138.5(5) . .
O71 Nb17 Nb21 142.5(5) . .
O71 Nb17 O8 177.0(6) . .
O71 Nb17 O13 102.1(6) . .
O71 Nb17 O29 99.5(6) . .
O71 Nb17 O64 102.9(6) . .
O71 Nb17 O73 103.8(6) . .
O73 Nb17 Nb8 81.4(4) . .
O73 Nb17 Nb9 34.7(4) . .
O73 Nb17 Nb21 113.4(4) . .
O73 Nb17 O8 78.3(5) . .
O73 Nb17 O13 149.9(5) . .
O73 Nb17 O29 87.3(5) . .
O73 Nb17 O64 96.2(6) . .
O22 Nb18 Nb16 115.3(4) . .
O22 Nb18 O29 89.5(5) . .
O22 Nb18 O30 149.2(5) . .
O29 Nb18 Nb16 37.9(4) . .
O29 Nb18 O30 73.9(5) . .
O30 Nb18 Nb16 38.9(3) . .
O32 Nb18 Nb16 115.5(4) . .
O32 Nb18 O22 92.3(5) . .
O32 Nb18 O29 148.4(5) . .
O32 Nb18 O30 89.2(5) . .
O43 Nb18 Nb16 120.4(5) . .
O43 Nb18 O22 104.8(6) . .
O43 Nb18 O29 105.6(6) . .
O43 Nb18 O30 104.6(6) . .
O43 Nb18 O32 104.4(6) . .
Nb22 Nb19 K1 102.95(9) . 2_665
Nb23 Nb19 Nb22 60.11(5) . .
Nb23 Nb19 K1 112.03(9) . 2_665
O4 Nb19 Nb22 43.5(3) . .
O4 Nb19 Nb23 43.4(3) . .
O4 Nb19 K1 142.6(3) . 2_665
O31 Nb19 Nb22 82.5(4) . .
O31 Nb19 Nb23 32.5(4) . .
O31 Nb19 K1 85.0(4) . 2_665
O31 Nb19 O4 75.9(5) . .
O31 Nb19 O37 160.5(6) . .
O31 Nb19 O47 87.7(5) . .
O31 Nb19 O48 91.4(6) . .
O37 Nb19 Nb22 89.6(4) . .
O37 Nb19 Nb23 129.1(4) . .
O37 Nb19 K1 114.2(4) . 2_665
O37 Nb19 O4 86.1(5) . .
O37 Nb19 O47 83.1(5) . .
O47 Nb19 Nb22 128.2(4) . .
O47 Nb19 Nb23 85.9(4) . .
O47 Nb19 K1 126.8(4) . 2_665
O47 Nb19 O4 84.7(5) . .
O48 Nb19 Nb22 32.2(4) . .
O48 Nb19 Nb23 82.7(4) . .
O48 Nb19 K1 72.9(4) . 2_665
O48 Nb19 O4 75.7(5) . .
O48 Nb19 O37 91.4(5) . .
O48 Nb19 O47 160.0(6) . .
O68 Nb19 Nb22 131.6(5) . .
O68 Nb19 Nb23 134.3(5) . .
O68 Nb19 K1 32.1(5) . 2_665
O68 Nb19 O4 174.7(6) . .
O68 Nb19 O31 102.1(6) . .
O68 Nb19 O37 96.5(6) . .
O68 Nb19 O47 100.2(6) . .
O68 Nb19 O48 99.5(6) . .
Nb21 Nb20 Nb2 59.93(16) . .
Nb25 Nb20 Nb2 139.72(7) . .
Nb25 Nb20 Nb21 85.61(16) . .
O10 Nb20 Nb2 88.4(3) . .
O10 Nb20 Nb21 35.0(3) . .
O10 Nb20 Nb25 70.3(3) . .
O15 Nb20 Nb2 35.7(3) . .
O15 Nb20 Nb21 78.2(4) . .
O15 Nb20 Nb25 160.3(3) . .
O15 Nb20 O10 90.0(4) . .
O15 Nb20 O16 73.2(5) . .
O15 Nb20 O20 144.0(5) . .
O15 Nb20 O23 70.8(5) . .
O15 Nb20 O40 142.0(5) . .
O16 Nb20 Nb2 38.8(3) . .
O16 Nb20 Nb21 40.8(4) . .
O16 Nb20 Nb25 101.5(3) . .
O16 Nb20 O10 75.6(4) . .
O16 Nb20 O23 132.5(5) . .
O20 Nb20 Nb2 108.6(3) . .
O20 Nb20 Nb21 75.8(4) . .
O20 Nb20 Nb25 37.2(3) . .
O20 Nb20 O10 82.8(5) . .
O20 Nb20 O16 70.8(5) . .
O20 Nb20 O23 138.9(5) . .
O20 Nb20 O40 72.1(5) . .
O23 Nb20 Nb2 104.6(3) . .
O23 Nb20 Nb21 101.4(4) . .
O23 Nb20 Nb25 102.0(3) . .
O23 Nb20 O10 74.5(4) . .
O40 Nb20 Nb2 170.8(3) . .
O40 Nb20 Nb21 112.2(4) . .
O40 Nb20 Nb25 37.5(3) . .
O40 Nb20 O10 82.6(4) . .
O40 Nb20 O16 138.8(5) . .
O40 Nb20 O23 71.4(5) . .
O76 Nb20 Nb2 92.7(5) . .
O76 Nb20 Nb21 146.0(5) . .
O76 Nb20 Nb25 108.9(5) . .
O76 Nb20 O10 178.9(6) . .
O76 Nb20 O15 90.9(6) . .
O76 Nb20 O16 105.3(6) . .
O76 Nb20 O20 96.9(6) . .
O76 Nb20 O23 105.2(6) . .
O76 Nb20 O40 96.3(6) . .
Nb5 Nb21 Nb2 60.77(16) . .
Nb5 Nb21 Nb17 73.72(19) . .
Nb5 Nb21 Nb20 121.0(3) . .
Nb8 Nb21 Nb2 74.69(19) . .
Nb8 Nb21 Nb5 102.9(2) . .
Nb8 Nb21 Nb17 60.70(16) . .
Nb8 Nb21 Nb20 61.56(16) . .
Nb17 Nb21 Nb2 104.7(2) . .
Nb17 Nb21 Nb20 122.2(3) . .
Nb20 Nb21 Nb2 60.22(16) . .
O3 Nb21 Nb2 43.7(4) . .
O3 Nb21 Nb5 43.9(4) . .
O3 Nb21 Nb8 117.3(5) . .
O3 Nb21 Nb17 117.0(5) . .
O3 Nb21 Nb20 90.1(5) . .
O3 Nb21 O8 153.8(7) . .
O3 Nb21 O10 101.5(6) . .
O3 Nb21 O12 101.9(6) . .
O3 Nb21 O13 82.7(6) . .
O3 Nb21 O16 82.6(6) . .
O8 Nb21 Nb2 116.8(5) . .
O8 Nb21 Nb5 115.2(5) . .
O8 Nb21 Nb8 43.1(4) . .
O8 Nb21 Nb17 42.6(4) . .
O8 Nb21 Nb20 91.4(5) . .
O8 Nb21 O13 80.6(6) . .
O8 Nb21 O16 81.7(6) . .
O10 Nb21 Nb2 94.8(5) . .
O10 Nb21 Nb5 145.4(5) . .
O10 Nb21 Nb8 92.3(5) . .
O10 Nb21 Nb17 139.8(5) . .
O10 Nb21 Nb20 42.3(4) . .
O10 Nb21 O8 97.2(6) . .
O10 Nb21 O13 173.4(7) . .
O10 Nb21 O16 82.6(6) . .
O12 Nb21 Nb2 145.5(5) . .
O12 Nb21 Nb5 95.6(5) . .
O12 Nb21 Nb8 138.5(5) . .
O12 Nb21 Nb17 90.4(5) . .
O12 Nb21 Nb20 135.2(5) . .
O12 Nb21 O8 95.4(6) . .
O12 Nb21 O10 93.0(6) . .
O12 Nb21 O13 81.2(5) . .
O12 Nb21 O16 174.3(7) . .
O13 Nb21 Nb2 91.8(4) . .
O13 Nb21 Nb5 39.2(3) . .
O13 Nb21 Nb8 90.2(4) . .
O13 Nb21 Nb17 38.2(3) . .
O13 Nb21 Nb20 143.5(5) . .
O16 Nb21 Nb2 39.0(3) . .
O16 Nb21 Nb5 90.1(4) . .
O16 Nb21 Nb8 38.8(4) . .
O16 Nb21 Nb17 90.8(4) . .
O16 Nb21 Nb20 40.4(4) . .
O16 Nb21 O13 103.1(6) . .
O3 Fe2 O13 76.3(5) . .
O3 Fe2 O16 75.5(5) . .
O8 Fe2 O3 145.7(6) . .
O8 Fe2 O10 105.2(6) . .
O8 Fe2 O12 104.4(6) . .
O8 Fe2 O13 81.5(5) . .
O8 Fe2 O16 81.9(5) . .
O10 Fe2 O3 96.6(5) . .
O10 Fe2 O13 172.8(6) . .
O10 Fe2 O16 81.3(5) . .
O12 Fe2 O3 97.8(5) . .
O12 Fe2 O10 99.1(6) . .
O12 Fe2 O13 81.4(5) . .
O12 Fe2 O16 173.3(6) . .
O13 Fe2 O16 97.4(5) . .
Nb19 Nb22 Nb23 59.93(6) . .
Nb19 Nb22 K3 111.67(9) . 2_565
Nb23 Nb22 K3 102.54(9) . 2_565
O4 Nb22 Nb19 43.3(3) . .
O4 Nb22 Nb23 43.3(3) . .
O4 Nb22 K3 142.0(3) . 2_565
O6 Nb22 Nb19 83.1(4) . .
O6 Nb22 Nb23 33.0(4) . .
O6 Nb22 K3 71.8(4) . 2_565
O6 Nb22 O4 76.3(5) . .
O6 Nb22 O44 162.0(5) . .
O6 Nb22 O58 91.1(5) . .
O44 Nb22 Nb19 86.9(4) . .
O44 Nb22 Nb23 129.4(3) . .
O44 Nb22 K3 126.0(4) . 2_565
O44 Nb22 O4 86.2(5) . .
O48 Nb22 Nb19 32.0(4) . .
O48 Nb22 Nb23 82.4(4) . .
O48 Nb22 K3 85.5(4) . 2_565
O48 Nb22 O4 75.3(5) . .
O48 Nb22 O6 91.7(6) . .
O48 Nb22 O44 87.5(5) . .
O48 Nb22 O58 159.3(5) . .
O58 Nb22 Nb19 128.4(4) . .
O58 Nb22 Nb23 88.9(4) . .
O58 Nb22 K3 114.9(4) . 2_565
O58 Nb22 O4 85.5(5) . .
O58 Nb22 O44 83.5(5) . .
O67 Nb22 Nb19 133.5(5) . .
O67 Nb22 Nb23 130.7(5) . .
O67 Nb22 K3 31.3(5) . 2_565
O67 Nb22 O4 173.2(6) . .
O67 Nb22 O6 97.8(6) . .
O67 Nb22 O44 99.9(6) . .
O67 Nb22 O48 101.8(6) . .
O67 Nb22 O58 98.1(6) . .
Nb19 Nb23 Nb22 59.97(5) . .
Nb19 Nb23 K2 102.51(9) . 2_665
Nb22 Nb23 K2 112.43(9) . 2_665
O4 Nb23 Nb19 43.3(3) . .
O4 Nb23 Nb22 43.4(3) . .
O4 Nb23 K2 142.4(3) . 2_665
O6 Nb23 Nb19 83.0(4) . .
O6 Nb23 Nb22 32.9(4) . .
O6 Nb23 K2 85.6(4) . 2_665
O6 Nb23 O4 76.3(5) . .
O6 Nb23 O56 88.2(5) . .
O31 Nb23 Nb19 31.9(4) . .
O31 Nb23 Nb22 82.0(4) . .
O31 Nb23 K2 72.5(4) . 2_665
O31 Nb23 O4 75.2(5) . .
O31 Nb23 O6 91.2(5) . .
O31 Nb23 O56 160.7(5) . .
O31 Nb23 O70 92.6(5) . .
O56 Nb23 Nb19 129.2(4) . .
O56 Nb23 Nb22 87.1(4) . .
O56 Nb23 K2 126.6(4) . 2_665
O56 Nb23 O4 86.0(5) . .
O63 Nb23 Nb19 131.4(5) . .
O63 Nb23 Nb22 133.3(5) . .
O63 Nb23 K2 31.5(5) . 2_665
O63 Nb23 O4 173.8(6) . .
O63 Nb23 O6 100.7(6) . .
O63 Nb23 O31 99.6(6) . .
O63 Nb23 O56 99.4(6) . .
O63 Nb23 O70 98.2(6) . .
O70 Nb23 Nb19 89.8(4) . .
O70 Nb23 Nb22 128.5(4) . .
O70 Nb23 K2 114.4(4) . 2_665
O70 Nb23 O4 85.5(5) . .
O70 Nb23 O6 159.8(5) . .
O70 Nb23 O56 81.8(5) . .
Nb1 Nb24 K2 61.46(8) . .
O5 Nb24 Nb1 44.6(3) . .
O5 Nb24 K2 100.8(3) . .
O9 Nb24 Nb1 92.5(4) . .
O9 Nb24 K2 85.0(3) . .
O9 Nb24 O5 75.1(4) . .
O14 Nb24 Nb1 126.9(3) . .
O14 Nb24 K2 157.8(3) . .
O14 Nb24 O5 82.5(4) . .
O14 Nb24 O9 74.6(5) . .
O36 Nb24 Nb1 132.4(4) . .
O36 Nb24 K2 72.7(4) . .
O36 Nb24 O5 169.2(5) . .
O36 Nb24 O9 95.4(5) . .
O36 Nb24 O14 100.3(5) . .
O36 Nb24 O45 101.2(6) . .
O36 Nb24 O70 101.1(6) . .
O45 Nb24 Nb1 31.6(4) . .
O45 Nb24 K2 30.3(4) . .
O45 Nb24 O5 74.2(5) . .
O45 Nb24 O9 91.9(6) . .
O45 Nb24 O14 155.5(5) . .
O70 Nb24 Nb1 86.9(4) . .
O70 Nb24 K2 113.7(4) . .
O70 Nb24 O5 89.4(5) . .
O70 Nb24 O9 158.0(5) . .
O70 Nb24 O14 88.2(5) . .
O70 Nb24 O45 98.9(6) . .
O2 Nb25 Nb20 115.8(4) . .
O2 Nb25 O20 89.3(6) . .
O2 Nb25 O40 149.4(5) . .
O20 Nb25 Nb20 38.7(4) . .
O20 Nb25 O40 74.9(5) . .
O26 Nb25 Nb20 114.4(4) . .
O26 Nb25 O2 91.6(6) . .
O26 Nb25 O20 147.4(5) . .
O26 Nb25 O40 88.4(5) . .
O40 Nb25 Nb20 39.0(3) . .
O62 Nb25 Nb20 119.8(5) . .
O62 Nb25 O2 105.5(7) . .
O62 Nb25 O20 105.3(7) . .
O62 Nb25 O26 105.8(7) . .
O62 Nb25 O40 103.9(6) . .
Nb4 Nb26 Nb6 102.4(2) . .
Nb4 Nb26 Nb7 60.57(15) . .
Nb4 Nb26 Nb12 73.43(17) . .
Nb4 Nb26 Nb15 120.7(2) . .
Nb6 Nb26 Nb7 74.25(16) . .
Nb6 Nb26 Nb15 61.21(14) . .
Nb7 Nb26 Nb15 60.11(14) . .
Nb12 Nb26 Nb6 60.22(14) . .
Nb12 Nb26 Nb7 103.9(2) . .
Nb12 Nb26 Nb15 121.4(2) . .
O10 Nb26 Nb4 95.3(4) . .
O10 Nb26 Nb6 138.2(5) . .
O10 Nb26 Nb7 145.8(5) . .
O10 Nb26 Nb12 90.1(4) . .
O10 Nb26 Nb15 136.4(5) . .
O10 Nb26 O23 81.1(6) . .
O10 Nb26 O27 95.7(6) . .
O10 Nb26 O46 175.5(7) . .
O11 Nb26 Nb4 43.8(4) . .
O11 Nb26 Nb6 116.5(5) . .
O11 Nb26 Nb7 43.3(4) . .
O11 Nb26 Nb12 116.4(5) . .
O11 Nb26 Nb15 90.0(4) . .
O11 Nb26 O10 102.5(6) . .
O11 Nb26 O17 102.0(6) . .
O11 Nb26 O23 82.1(6) . .
O11 Nb26 O27 152.6(7) . .
O11 Nb26 O46 81.4(6) . .
O17 Nb26 Nb4 145.7(5) . .
O17 Nb26 Nb6 91.5(4) . .
O17 Nb26 Nb7 94.5(4) . .
O17 Nb26 Nb12 139.3(5) . .
O17 Nb26 Nb15 41.8(4) . .
O17 Nb26 O10 94.6(6) . .
O17 Nb26 O23 174.7(7) . .
O17 Nb26 O27 96.7(6) . .
O17 Nb26 O46 82.2(6) . .
O23 Nb26 Nb4 38.6(4) . .
O23 Nb26 Nb6 89.6(4) . .
O23 Nb26 Nb7 90.8(4) . .
O23 Nb26 Nb12 38.3(4) . .
O23 Nb26 Nb15 142.3(5) . .
O27 Nb26 Nb4 114.8(5) . .
O27 Nb26 Nb6 42.6(4) . .
O27 Nb26 Nb7 115.8(5) . .
O27 Nb26 Nb12 42.5(4) . .
O27 Nb26 Nb15 90.8(4) . .
O27 Nb26 O23 80.6(6) . .
O27 Nb26 O46 81.6(6) . .
O46 Nb26 Nb4 89.1(4) . .
O46 Nb26 Nb6 39.1(4) . .
O46 Nb26 Nb7 38.2(4) . .
O46 Nb26 Nb12 90.2(4) . .
O46 Nb26 Nb15 40.5(4) . .
O46 Nb26 O23 101.9(6) . .
O10 Fe3 O11 96.3(5) . .
O10 Fe3 O23 80.3(5) . .
O10 Fe3 O46 171.1(6) . .
O11 Fe3 O23 75.3(5) . .
O11 Fe3 O46 74.8(5) . .
O17 Fe3 O10 99.3(6) . .
O17 Fe3 O11 96.1(5) . .
O17 Fe3 O23 171.2(6) . .
O17 Fe3 O46 81.8(6) . .
O27 Fe3 O10 104.5(6) . .
O27 Fe3 O11 146.2(6) . .
O27 Fe3 O17 106.2(6) . .
O27 Fe3 O23 82.2(6) . .
O27 Fe3 O46 83.5(6) . .
O46 Fe3 O23 97.2(5) . .
Nb3 Nb27 Nb16 123.6(3) . .
Nb14 Nb27 Nb3 61.62(16) . .
Nb14 Nb27 Nb16 62.09(16) . .
O5 Nb27 Nb3 110.7(4) . .
O5 Nb27 Nb14 111.1(5) . .
O5 Nb27 Nb16 85.8(4) . .
O5 Nb27 O9 75.5(5) . .
O5 Nb27 O18 75.4(5) . .
O7 Nb27 Nb3 42.2(4) . .
O7 Nb27 Nb14 43.0(4) . .
O7 Nb27 Nb16 94.9(5) . .
O7 Nb27 O5 145.5(7) . .
O7 Nb27 O9 81.1(6) . .
O7 Nb27 O12 107.8(7) . .
O7 Nb27 O17 105.5(7) . .
O7 Nb27 O18 82.8(6) . .
O9 Nb27 Nb3 38.9(3) . .
O9 Nb27 Nb14 89.2(4) . .
O9 Nb27 Nb16 137.3(5) . .
O12 Nb27 Nb3 149.9(6) . .
O12 Nb27 Nb14 96.2(5) . .
O12 Nb27 Nb16 42.1(4) . .
O12 Nb27 O5 95.8(6) . .
O12 Nb27 O9 170.9(7) . .
O12 Nb27 O17 98.2(7) . .
O12 Nb27 O18 82.8(6) . .
O17 Nb27 Nb3 93.5(5) . .
O17 Nb27 Nb14 148.4(6) . .
O17 Nb27 Nb16 140.0(5) . .
O17 Nb27 O5 95.4(6) . .
O17 Nb27 O9 80.6(6) . .
O17 Nb27 O18 170.7(7) . .
O18 Nb27 Nb3 90.0(4) . .
O18 Nb27 Nb14 39.8(3) . .
O18 Nb27 Nb16 40.7(4) . .
O18 Nb27 O9 96.9(6) . .
O5 Fe4 O7 150.6(6) . .
O5 Fe4 O9 81.8(5) . .
O5 Fe4 O12 101.0(6) . .
O5 Fe4 O17 101.9(6) . .
O5 Fe4 O18 80.8(5) . .
O7 Fe4 O9 79.7(5) . .
O7 Fe4 O18 80.4(5) . .
O9 Fe4 O18 100.6(5) . .
O12 Fe4 O7 98.6(6) . .
O12 Fe4 O9 176.1(6) . .
O12 Fe4 O18 82.5(5) . .
O17 Fe4 O7 98.0(6) . .
O17 Fe4 O9 82.1(5) . .
O17 Fe4 O12 94.7(6) . .
O17 Fe4 O18 176.5(6) . .
O3 Fe1 O11 105.6(5) . .
O4 Fe1 O3 112.9(5) . .
O4 Fe1 O5 112.5(5) . .
O4 Fe1 O11 113.2(5) . .
O5 Fe1 O3 105.9(5) . .
O5 Fe1 O11 106.2(5) . .
Nb2 K1 Nb5 49.01(7) 1_665 1_665
Nb2 K1 Nb19 107.43(13) 1_665 2_665
Nb19 K1 Nb5 96.64(11) 2_665 1_665
Na1 K1 Nb2 150.2(2) . 1_665
Na1 K1 Nb5 104.20(18) . 1_665
Na1 K1 Nb19 86.11(18) . 2_665
O39 K1 Nb2 27.3(3) 1_665 1_665
O39 K1 Nb5 22.0(3) 1_665 1_665
O39 K1 Nb19 100.0(3) 1_665 2_665
O39 K1 Na1 126.0(4) 1_665 .
O39 K1 O64 70.5(4) 1_665 1_665
O39 K1 O68 94.2(5) 1_665 2_665
O39 K1 O1W 157.1(5) 1_665 .
O39 K1 O5W 119.0(4) 1_665 .
O39 K1 O6W 90.3(5) 1_665 1_655
O64 K1 Nb2 73.2(3) 1_665 1_665
O64 K1 Nb5 67.2(3) 1_665 1_665
O64 K1 Nb19 158.7(3) 1_665 2_665
O64 K1 Na1 84.7(3) 1_665 .
O68 K1 Nb2 93.6(4) 2_665 1_665
O68 K1 Nb5 98.3(4) 2_665 1_665
O68 K1 Nb19 19.7(3) 2_665 2_665
O68 K1 Na1 104.6(4) 2_665 .
O68 K1 O64 164.6(5) 2_665 1_665
O68 K1 O1W 75.3(4) 2_665 .
O68 K1 O5W 141.4(5) 2_665 .
O68 K1 O6W 88.4(5) 2_665 1_655
O1W K1 Nb2 167.1(3) . 1_665
O1W K1 Nb5 138.0(3) . 1_665
O1W K1 Nb19 63.7(3) . 2_665
O1W K1 Na1 42.0(3) . .
O1W K1 O64 118.7(4) . 1_665
O1W K1 O5W 66.5(4) . .
O5W K1 Nb2 125.0(3) . 1_665
O5W K1 Nb5 105.8(3) . 1_665
O5W K1 Nb19 125.4(3) . 2_665
O5W K1 Na1 40.6(3) . .
O5W K1 O64 52.1(4) . 1_665
O6W K1 Nb2 117.6(3) 1_655 1_665
O6W K1 Nb5 69.0(3) 1_655 1_665
O6W K1 Nb19 69.7(3) 1_655 2_665
O6W K1 Na1 41.6(3) 1_655 .
O6W K1 O64 90.9(4) 1_655 1_665
O6W K1 O1W 69.4(4) 1_655 .
O6W K1 O5W 73.2(4) 1_655 .
O7W K1 Nb2 100.7(5) . 1_665
O7W K1 Nb5 142.8(5) . 1_665
O7W K1 Nb19 115.3(4) . 2_665
O7W K1 Na1 96.9(5) . .
O7W K1 O39 126.3(6) . 1_665
O7W K1 O64 84.9(5) . 1_665
O7W K1 O68 105.7(6) . 2_665
O7W K1 O1W 76.6(5) . .
O7W K1 O5W 71.7(5) . .
O7W K1 O6W 138.4(6) . 1_655
Nb1 K2 Nb23 107.43(12) . 2_665
Nb1 K2 Nb24 49.06(7) . .
Nb23 K2 Nb24 96.99(11) 2_665 .
Na1 K2 Nb1 150.8(2) . .
Na1 K2 Nb23 86.04(17) . 2_665
Na1 K2 Nb24 104.69(18) . .
O45 K2 Nb1 27.9(3) . .
O45 K2 Nb23 100.2(3) . 2_665
O45 K2 Nb24 21.4(3) . .
O45 K2 Na1 125.9(4) . .
O45 K2 O51 70.4(4) . .
O45 K2 O63 95.4(5) . 2_665
O45 K2 O1W 89.7(4) . .
O45 K2 O2W 156.5(5) . .
O45 K2 O4W 119.6(5) . .
O45 K2 O10W 126.2(6) . .
O51 K2 Nb1 73.0(3) . .
O51 K2 Nb23 159.7(3) . 2_665
O51 K2 Nb24 67.5(2) . .
O51 K2 Na1 85.5(3) . .
O63 K2 Nb1 94.2(4) 2_665 .
O63 K2 Nb23 19.6(3) 2_665 2_665
O63 K2 Nb24 99.5(4) 2_665 .
O63 K2 Na1 104.1(4) 2_665 .
O63 K2 O51 165.8(4) 2_665 .
O63 K2 O1W 88.8(5) 2_665 .
O63 K2 O2W 74.9(4) 2_665 .
O63 K2 O4W 139.9(5) 2_665 .
O1W K2 Nb1 117.5(3) . .
O1W K2 Nb23 70.0(3) . 2_665
O1W K2 Nb24 68.8(3) . .
O1W K2 Na1 42.0(3) . .
O1W K2 O51 91.5(4) . .
O1W K2 O2W 69.1(4) . .
O1W K2 O4W 73.7(4) . .
O2W K2 Nb1 167.6(3) . .
O2W K2 Nb23 63.8(3) . 2_665
O2W K2 Nb24 137.7(3) . .
O2W K2 Na1 41.0(3) . .
O2W K2 O51 118.4(4) . .
O4W K2 Nb1 125.8(3) . .
O4W K2 Nb23 124.9(3) . 2_665
O4W K2 Nb24 106.8(3) . .
O4W K2 Na1 40.4(3) . .
O4W K2 O51 53.2(4) . .
O4W K2 O2W 65.2(4) . .
O10W K2 Nb1 100.0(5) . .
O10W K2 Nb23 114.1(5) . 2_665
O10W K2 Nb24 142.8(5) . .
O10W K2 Na1 97.7(5) . .
O10W K2 O51 85.4(5) . .
O10W K2 O63 103.4(6) . 2_665
O10W K2 O1W 139.7(6) . .
O10W K2 O2W 77.2(5) . .
O10W K2 O4W 72.5(5) . .
Nb7 K3 Nb4 49.07(7) . .
Nb7 K3 Nb22 107.42(13) . 2_565
Nb22 K3 Nb4 96.81(11) 2_565 .
Na1 K3 Nb4 103.37(18) 1_455 .
Na1 K3 Nb7 149.5(2) 1_455 .
Na1 K3 Nb22 86.28(17) 1_455 2_565
O19 K3 Nb4 75.6(3) . .
O19 K3 Nb7 27.0(2) . .
O19 K3 Nb22 102.6(3) . 2_565
O19 K3 Na1 171.1(3) . 1_455
O28 K3 Nb4 21.2(3) . .
O28 K3 Nb7 28.2(3) . .
O28 K3 Nb22 99.6(3) . 2_565
O28 K3 Na1 124.4(4) . 1_455
O28 K3 O19 54.4(4) . .
O28 K3 O67 94.6(5) . 2_565
O28 K3 O72 70.3(4) . .
O28 K3 O2W 88.8(5) . 1_455
O28 K3 O3W 118.5(4) . .
O28 K3 O6W 155.2(5) . .
O28 K3 O9W 126.5(6) . .
O67 K3 Nb4 98.9(4) 2_565 .
O67 K3 Nb7 94.2(3) 2_565 .
O67 K3 Nb22 19.2(3) 2_565 2_565
O67 K3 Na1 104.3(3) 2_565 1_455
O67 K3 O19 84.6(4) 2_565 .
O67 K3 O72 164.8(4) 2_565 .
O67 K3 O2W 88.3(4) 2_565 1_455
O67 K3 O3W 141.1(5) 2_565 .
O67 K3 O6W 75.4(4) 2_565 .
O72 K3 Nb4 66.8(3) . .
O72 K3 Nb7 72.8(3) . .
O72 K3 Nb22 158.7(3) . 2_565
O72 K3 Na1 84.7(3) . 1_455
O72 K3 O19 86.9(4) . .
O2W K3 Nb4 68.3(3) 1_455 .
O2W K3 Nb7 117.0(3) 1_455 .
O2W K3 Nb22 70.0(3) 1_455 2_565
O2W K3 Na1 41.4(3) 1_455 1_455
O2W K3 O19 141.6(4) 1_455 .
O2W K3 O72 90.6(4) 1_455 .
O2W K3 O3W 73.4(4) 1_455 .
O2W K3 O6W 68.6(4) 1_455 .
O3W K3 Nb4 105.4(3) . .
O3W K3 Nb7 124.7(3) . .
O3W K3 Nb22 125.7(3) . 2_565
O3W K3 Na1 40.9(3) . 1_455
O3W K3 O19 130.5(4) . .
O3W K3 O72 52.2(4) . .
O6W K3 Nb4 136.7(3) . .
O6W K3 Nb7 168.4(3) . .
O6W K3 Nb22 63.9(3) . 2_565
O6W K3 Na1 41.3(3) . 1_455
O6W K3 O19 143.7(4) . .
O6W K3 O72 118.2(4) . .
O6W K3 O3W 66.0(4) . .
O9W K3 Nb4 141.8(5) . .
O9W K3 Nb7 100.2(5) . .
O9W K3 Nb22 116.3(5) . 2_565
O9W K3 Na1 97.5(5) . 1_455
O9W K3 O19 78.8(6) . .
O9W K3 O67 106.5(6) . 2_565
O9W K3 O72 84.0(5) . .
O9W K3 O2W 138.9(6) . 1_455
O9W K3 O3W 71.3(5) . .
O9W K3 O6W 78.3(6) . .
K1 Na1 K2 110.8(2) . .
K1 Na1 K3 111.2(2) . 1_655
K3 Na1 K2 111.5(2) 1_655 .
Na2 Na1 K1 107.7(3) . .
Na2 Na1 K2 107.9(3) . .
Na2 Na1 K3 107.6(3) . 1_655
O1W Na1 K1 56.7(4) . .
O1W Na1 K2 54.2(4) . .
O1W Na1 K3 127.0(5) . 1_655
O1W Na1 Na2 125.4(5) . .
O2W Na1 K1 126.9(5) . .
O2W Na1 K2 57.2(4) . .
O2W Na1 K3 54.4(4) . 1_655
O2W Na1 Na2 125.4(5) . .
O2W Na1 O1W 90.1(6) . .
O2W Na1 O6W 89.5(6) . 1_655
O3W Na1 K1 116.2(5) 1_655 .
O3W Na1 K2 132.3(5) 1_655 .
O3W Na1 K3 57.9(4) 1_655 1_655
O3W Na1 Na2 50.5(4) 1_655 .
O3W Na1 O1W 171.7(7) 1_655 .
O3W Na1 O2W 98.0(6) 1_655 .
O3W Na1 O6W 88.6(6) 1_655 1_655
O4W Na1 K1 131.9(5) . .
O4W Na1 K2 57.3(4) . .
O4W Na1 K3 116.4(5) . 1_655
O4W Na1 Na2 51.4(4) . .
O4W Na1 O1W 97.5(6) . .
O4W Na1 O2W 88.1(6) . .
O4W Na1 O3W 84.6(6) . 1_655
O4W Na1 O5W 84.3(6) . .
O4W Na1 O6W 172.4(7) . 1_655
O5W Na1 K1 58.3(4) . .
O5W Na1 K2 116.4(5) . .
O5W Na1 K3 131.4(5) . 1_655
O5W Na1 Na2 50.1(5) . .
O5W Na1 O1W 88.9(6) . .
O5W Na1 O2W 172.2(6) . .
O5W Na1 O3W 83.3(6) . 1_655
O5W Na1 O6W 98.3(6) . 1_655
O6W Na1 K1 54.6(4) 1_655 .
O6W Na1 K2 126.6(5) 1_655 .
O6W Na1 K3 56.7(4) 1_655 1_655
O6W Na1 Na2 125.5(5) 1_655 .
O6W Na1 O1W 89.7(6) 1_655 .
O3W Na2 Na1 45.0(4) 1_655 .
O3W Na2 O4W 75.2(6) 1_655 .
O4W Na2 Na1 44.4(4) . .
O5W Na2 Na1 44.6(4) . .
O5W Na2 O3W 75.0(6) . 1_655
O5W Na2 O4W 74.9(6) . .
O16W Na2 Na1 128.0(10) . .
O16W Na2 O3W 84.1(10) . 1_655
O16W Na2 O4W 126.0(10) . .
O16W Na2 O5W 145.5(10) . .
O16W Na2 O17W 88.2(13) . .
O16W Na2 O20W 88.2(12) . .
O17W Na2 Na1 126.1(9) . .
O17W Na2 O3W 125.5(10) . 1_655
O17W Na2 O4W 143.8(10) . .
O17W Na2 O5W 82.3(9) . .
O17W Na2 O20W 86.3(12) . .
O20W Na2 Na1 126.8(9) . .
O20W Na2 O3W 146.9(10) . 1_655
O20W Na2 O4W 83.7(9) . .
O20W Na2 O5W 123.8(10) . .
Nb25 O2 Nb9 145.1(8) . .
Nb5 O3 Nb2 91.0(4) . .
Nb21 O3 Nb2 103.0(6) . .
Nb21 O3 Nb5 102.1(6) . .
Nb21 O3 Fe1 121.7(7) . .
Fe2 O3 Nb2 105.1(5) . .
Fe2 O3 Nb5 103.5(5) . .
Fe1 O3 Nb2 116.6(6) . .
Fe1 O3 Nb5 117.2(6) . .
Fe1 O3 Fe2 119.2(6) . .
Nb19 O4 Nb22 93.2(4) . .
Nb19 O4 Nb23 93.3(4) . .
Nb23 O4 Nb22 93.3(4) . .
Fe1 O4 Nb19 123.1(6) . .
Fe1 O4 Nb22 122.7(6) . .
Fe1 O4 Nb23 123.0(6) . .
Nb24 O5 Nb1 91.1(4) . .
Nb27 O5 Nb1 104.3(5) . .
Nb27 O5 Nb24 103.3(5) . .
Fe4 O5 Nb1 104.2(5) . .
Fe4 O5 Nb24 102.2(5) . .
Fe1 O5 Nb1 117.1(6) . .
Fe1 O5 Nb24 117.3(6) . .
Fe1 O5 Nb27 119.4(6) . .
Fe1 O5 Fe4 120.2(6) . .
Nb22 O6 Nb23 114.1(6) . .
Nb3 O7 Nb10 93.0(4) . .
Nb3 O7 Nb14 93.8(4) . .
Nb10 O7 Nb14 92.5(4) . .
Nb27 O7 Nb3 105.9(6) . .
Nb27 O7 Nb10 153.2(7) . .
Nb27 O7 Nb14 104.7(6) . .
Fe4 O7 Nb3 102.5(5) . .
Fe4 O7 Nb10 157.6(6) . .
Fe4 O7 Nb14 102.4(5) . .
Nb9 O8 Nb8 92.5(4) . .
Nb9 O8 Nb17 92.5(4) . .
Nb17 O8 Nb8 93.6(4) . .
Nb21 O8 Nb8 100.7(6) . .
Nb21 O8 Nb9 160.0(6) . .
Nb21 O8 Nb17 101.6(6) . .
Fe2 O8 Nb8 104.8(6) . .
Fe2 O8 Nb9 154.4(6) . .
Fe2 O8 Nb17 104.9(6) . .
Nb3 O9 Nb15 103.6(5) . .
Nb3 O9 Nb24 142.4(6) . .
Nb3 O9 Nb27 96.7(5) . .
Nb3 O9 Fe4 101.4(5) . .
Nb15 O9 Nb27 97.5(5) . .
Nb24 O9 Nb15 102.9(5) . .
Nb24 O9 Nb27 105.8(6) . .
Nb24 O9 Fe4 100.5(5) . .
Fe4 O9 Nb15 98.6(5) . .
Nb21 O10 Nb20 102.8(6) . .
Fe2 O10 Nb20 106.5(6) . .
Fe2 O10 Fe3 132.8(7) . .
Nb26 O10 Nb20 105.2(5) . .
Nb26 O10 Nb21 127.4(7) . .
Fe3 O10 Nb20 108.1(5) . .
Nb4 O11 Nb7 90.8(4) . .
Nb26 O11 Nb4 102.8(6) . .
Nb26 O11 Nb7 103.9(6) . .
Nb26 O11 Fe1 121.2(6) . .
Fe3 O11 Nb4 103.9(5) . .
Fe3 O11 Nb7 104.7(5) . .
Fe1 O11 Nb4 116.9(5) . .
Fe1 O11 Nb7 116.2(5) . .
Fe1 O11 Fe3 119.8(6) . .
Nb21 O12 Nb16 104.4(5) . .
Fe2 O12 Nb16 107.4(5) . .
Fe2 O12 Fe4 131.0(7) . .
Nb27 O12 Nb16 105.0(6) . .
Nb27 O12 Nb21 132.3(8) . .
Fe4 O12 Nb16 103.4(5) . .
Nb5 O13 Nb16 103.9(5) . .
Nb5 O13 Nb21 99.5(5) . .
Nb5 O13 Fe2 105.0(5) . .
Nb16 O13 Nb21 100.4(5) . .
Nb16 O13 Fe2 97.4(4) . .
Nb17 O13 Nb5 141.8(6) . .
Nb17 O13 Nb16 103.6(5) . .
Nb17 O13 Nb21 101.1(6) . .
Nb17 O13 Fe2 97.2(5) . .
Nb7 O14 Nb15 108.9(5) . .
Nb7 O14 Nb24 142.3(6) . .
Nb24 O14 Nb15 108.1(5) . .
Nb2 O15 Nb4 141.3(6) . .
Nb2 O15 Nb20 108.1(6) . .
Nb4 O15 Nb20 109.7(6) . .
Nb2 O16 Nb20 101.4(5) . .
Nb2 O16 Nb21 100.5(5) . .
Nb2 O16 Fe2 105.6(5) . .
Nb8 O16 Nb2 143.7(7) . .
Nb8 O16 Nb20 104.7(5) . .
Nb8 O16 Nb21 100.0(6) . .
Nb8 O16 Fe2 96.1(5) . .
Nb20 O16 Nb21 98.8(6) . .
Nb20 O16 Fe2 96.5(5) . .
Nb26 O17 Nb15 104.1(6) . .
Fe3 O17 Nb15 106.7(6) . .
Fe3 O17 Fe4 131.6(7) . .
Nb27 O17 Nb15 107.7(6) . .
Nb27 O17 Nb26 131.2(7) . .
Fe4 O17 Nb15 105.1(5) . .
Nb1 O18 Nb16 101.1(5) . .
Nb1 O18 Nb27 106.2(5) . .
Nb1 O18 Fe4 100.7(5) . .
Nb14 O18 Nb1 143.7(6) . .
Nb14 O18 Nb16 105.1(5) . .
Nb14 O18 Nb27 95.4(5) . .
Nb14 O18 Fe4 99.9(5) . .
Nb16 O18 Nb27 96.2(5) . .
Nb16 O18 Fe4 98.2(5) . .
Nb7 O19 K3 92.4(6) . .
Nb8 O20 Nb20 108.9(5) . .
Nb25 O20 Nb8 139.9(7) . .
Nb25 O20 Nb20 104.1(5) . .
Nb3 O21 Nb15 108.5(5) . .
Nb13 O21 Nb3 140.3(7) . .
Nb13 O21 Nb15 103.2(5) . .
Nb18 O22 Nb9 145.2(7) . .
Nb4 O23 Nb12 142.7(6) . .
Nb4 O23 Nb20 104.3(6) . .
Nb4 O23 Nb26 99.5(6) . .
Nb4 O23 Fe3 105.3(6) . .
Nb12 O23 Nb20 103.5(6) . .
Nb12 O23 Nb26 100.2(6) . .
Nb12 O23 Fe3 95.4(5) . .
Nb20 O23 Nb26 98.9(5) . .
Nb20 O23 Fe3 97.0(5) . .
Nb1 O24 Nb5 142.5(7) . .
Nb1 O24 Nb16 107.5(5) . .
Nb5 O24 Nb16 109.3(5) . .
Nb13 O25 Nb10 145.0(7) . .
Nb25 O26 Nb11 145.9(7) . .
Nb11 O27 Nb6 92.2(4) . .
Nb11 O27 Nb12 92.2(5) . .
Nb12 O27 Nb6 93.2(4) . .
Nb26 O27 Nb6 101.6(6) . .
Nb26 O27 Nb11 159.7(7) . .
Nb26 O27 Nb12 101.7(5) . .
Fe3 O27 Nb6 104.7(6) . .
Fe3 O27 Nb11 154.7(7) . .
Fe3 O27 Nb12 105.2(6) . .
Nb4 O28 Nb7 118.1(6) . .
Nb4 O28 K3 128.9(6) . .
Nb7 O28 K3 111.8(6) . .
Nb16 O29 Nb17 108.4(5) . .
Nb18 O29 Nb16 105.0(5) . .
Nb18 O29 Nb17 139.4(7) . .
Nb14 O30 Nb16 108.4(6) . .
Nb18 O30 Nb14 139.2(6) . .
Nb18 O30 Nb16 103.8(5) . .
Nb19 O31 Nb23 115.6(7) . .
Nb18 O32 Nb10 146.3(7) . .
Nb12 O34 Nb11 113.8(7) . .
Nb3 O35 Nb10 113.0(5) . .
Nb5 O37 Nb19 155.8(7) . .
Nb2 O39 Nb5 118.7(7) . .
Nb2 O39 K1 113.4(6) . 1_445
Nb5 O39 K1 126.9(6) . 1_445
Nb12 O40 Nb20 108.2(5) . .
Nb25 O40 Nb12 140.2(6) . .
Nb25 O40 Nb20 103.5(5) . .
Nb2 O44 Nb22 152.5(7) . .
Nb1 O45 K2 113.1(6) . .
Nb24 O45 Nb1 117.7(6) . .
Nb24 O45 K2 128.3(6) . .
Nb6 O46 Nb15 103.4(5) . .
Nb6 O46 Nb26 100.0(6) . .
Nb6 O46 Fe3 95.2(5) . .
Nb7 O46 Nb6 143.4(7) . .
Nb7 O46 Nb15 102.1(6) . .
Nb7 O46 Nb26 101.6(6) . .
Nb7 O46 Fe3 107.5(6) . .
Nb15 O46 Nb26 98.9(5) . .
Nb15 O46 Fe3 96.7(5) . .
Nb1 O47 Nb19 154.5(8) . .
Nb19 O48 Nb22 115.8(6) . .
Nb14 O50 Nb10 114.0(6) . .
Nb3 O51 K2 125.3(6) . .
Nb14 O51 Nb3 116.0(6) . .
Nb14 O51 K2 111.3(6) . .
Nb6 O52 Nb15 108.8(5) . .
Nb13 O52 Nb6 139.9(7) . .
Nb13 O52 Nb15 103.4(6) . .
Nb7 O56 Nb23 154.1(7) . .
Nb4 O58 Nb22 156.3(7) . .
Nb8 O59 Nb9 114.0(6) . .
Nb13 O61 Nb11 144.4(7) . .
Nb23 O63 K2 128.9(7) . 2_665
Nb8 O64 K1 110.2(5) . 1_445
Nb17 O64 Nb8 115.3(6) . .
Nb17 O64 K1 126.2(6) . 1_445
Nb6 O66 Nb11 115.4(6) . .
Nb22 O67 K3 129.5(7) . 2_565
Nb19 O68 K1 128.2(7) . 2_665
Nb24 O70 Nb23 158.0(8) . .
Nb6 O72 Nb12 115.3(6) . .
Nb6 O72 K3 110.6(6) . .
Nb12 O72 K3 126.4(6) . .
Nb17 O73 Nb9 113.4(6) . .
H1A N1 H1B 109.5 . .
H1A N1 H1C 109.5 . .
H1B N1 H1C 109.5 . .
C1 N1 H1A 109.5 . .
C1 N1 H1B 109.5 . .
C1 N1 H1C 109.5 . .
H2A N2 H2B 109.5 . .
H2A N2 H2C 109.5 . .
H2B N2 H2C 109.5 . .
C2 N2 H2A 109.5 . .
C2 N2 H2B 109.5 . .
C2 N2 H2C 109.5 . .
H3A N3 H3B 109.5 . .
H3A N3 H3C 109.5 . .
H3B N3 H3C 109.5 . .
C3 N3 H3A 109.5 . .
C3 N3 H3B 109.5 . .
C3 N3 H3C 109.5 . .
H4A N4 H4B 109.5 . .
H4A N4 H4C 109.5 . .
H4B N4 H4C 109.5 . .
C4 N4 H4A 109.5 . .
C4 N4 H4B 109.5 . .
C4 N4 H4C 109.5 . .
N1 C1 H1D 105.9 . .
N1 C1 H1E 105.9 . .
N1 C1 C2 126(4) . .
H1D C1 H1E 106.3 . .
C2 C1 H1D 105.9 . .
C2 C1 H1E 105.9 . .
N2 C2 H2D 106.9 . .
N2 C2 H2E 106.9 . .
C1 C2 N2 122(3) . .
C1 C2 H2D 106.9 . .
C1 C2 H2E 106.9 . .
H2D C2 H2E 106.7 . .
N3 C3 H3D 109.0 . .
N3 C3 H3E 109.0 . .
H3D C3 H3E 107.8 . .
C4 C3 N3 113(2) . .
C4 C3 H3D 109.0 . .
C4 C3 H3E 109.0 . .
N4 C4 H4D 108.4 . .
N4 C4 H4E 108.4 . .
C3 C4 N4 115(3) . .
C3 C4 H4D 108.4 . .
C3 C4 H4E 108.4 . .
H4D C4 H4E 107.5 . .
K2 O1W K1 164.5(6) . .
Na1 O1W K1 81.3(5) . .
Na1 O1W K2 83.7(5) . .
K3 O2W K2 165.6(6) 1_655 .
Na1 O2W K2 81.8(5) . .
Na1 O2W K3 84.2(5) . 1_655
Na1 O3W K3 81.2(5) 1_455 .
Na1 O3W Na2 84.6(6) 1_455 1_455
Na2 O3W K3 161.7(6) 1_455 .
Na1 O4W K2 82.2(5) . .
Na1 O4W Na2 84.2(6) . .
Na2 O4W K2 162.1(7) . .
Na1 O5W K1 81.1(5) . .
Na1 O5W Na2 85.3(6) . .
Na2 O5W K1 162.5(7) . .
K1 O6W K3 165.3(6) 1_455 .
Na1 O6W K1 83.8(5) 1_455 1_455
Na1 O6W K3 82.1(5) 1_455 .

loop_
_geom_bond_atom_site_label_1
_geom_bond_atom_site_label_2
_geom_bond_distance
_geom_bond_site_symmetry_2
Nb1 Nb16 3.350(2) .
Nb1 Nb24 3.345(3) .
Nb1 K2 3.890(5) .
Nb1 O5 2.350(12) .
Nb1 O18 2.146(12) .
Nb1 O24 2.049(12) .
Nb1 O45 1.977(14) .
Nb1 O47 1.881(13) .
Nb1 O65 1.785(14) .
Nb2 Nb5 3.350(2) .
Nb2 Nb20 3.342(3) .
Nb2 Nb21 3.332(9) .
Nb2 K1 3.895(5) 1_445
Nb2 O3 2.361(11) .
Nb2 O15 2.049(12) .
Nb2 O16 2.134(12) .
Nb2 O39 1.946(14) .
Nb2 O44 1.856(12) .
Nb2 O74 1.748(14) .
Nb3 Nb10 3.301(2) .
Nb3 Nb14 3.326(3) .
Nb3 Nb27 3.258(9) .
Nb3 O7 2.274(11) .
Nb3 O9 2.062(12) .
Nb3 O21 2.063(12) .
Nb3 O35 1.916(12) .
Nb3 O51 1.971(14) .
Nb3 O54 1.780(14) .
Nb4 Nb7 3.350(2) .
Nb4 Nb26 3.298(8) .
Nb4 K3 4.176(6) .
Nb4 O11 2.340(11) .
Nb4 O15 2.067(12) .
Nb4 O23 2.086(13) .
Nb4 O28 1.942(13) .
Nb4 O42 1.775(13) .
Nb4 O58 1.866(13) .
Nb5 Nb21 3.291(9) .
Nb5 K1 4.161(5) 1_445
Nb5 O3 2.335(12) .
Nb5 O13 2.107(12) .
Nb5 O24 2.054(12) .
Nb5 O37 1.853(12) .
Nb5 O38 1.798(13) .
Nb5 O39 1.947(14) .
Nb6 Nb11 3.299(3) .
Nb6 Nb12 3.330(2) .
Nb6 Nb26 3.319(8) .
Nb6 O27 2.293(13) .
Nb6 O41 1.754(13) .
Nb6 O46 2.127(14) .
Nb6 O52 2.075(12) .
Nb6 O66 1.900(13) .
Nb6 O72 1.962(14) .
Nb7 Nb15 3.352(2) .
Nb7 Nb26 3.345(8) .
Nb7 K3 3.863(5) .
Nb7 O11 2.366(11) .
Nb7 O14 2.024(12) .
Nb7 O19 1.757(14) .
Nb7 O28 1.966(14) .
Nb7 O46 2.110(13) .
Nb7 O56 1.848(13) .
Nb8 Nb9 3.302(2) .
Nb8 Nb17 3.335(2) .
Nb8 Nb21 3.289(9) .
Nb8 O8 2.288(11) .
Nb8 O16 2.093(12) .
Nb8 O20 2.073(12) .
Nb8 O59 1.915(12) .
Nb8 O64 1.983(13) .
Nb8 O75 1.765(14) .
Nb9 Nb17 3.301(3) .
Nb9 O2 1.957(14) .
Nb9 O8 2.282(12) .
Nb9 O22 1.979(13) .
Nb9 O57 1.774(13) .
Nb9 O59 2.020(14) .
Nb9 O73 2.047(13) .
Nb10 Nb14 3.295(2) .
Nb10 O1 1.763(14) .
Nb10 O7 2.279(12) .
Nb10 O25 1.953(13) .
Nb10 O32 1.963(12) .
Nb10 O35 2.043(12) .
Nb10 O50 2.031(13) .
Nb11 Nb12 3.296(2) .
Nb11 O26 1.951(13) .
Nb11 O27 2.285(12) .
Nb11 O34 2.033(14) .
Nb11 O55 1.754(14) .
Nb11 O61 1.973(13) .
Nb11 O66 2.003(14) .
Nb12 Nb26 3.319(8) .
Nb12 O23 2.090(13) .
Nb12 O27 2.290(12) .
Nb12 O34 1.900(12) .
Nb12 O40 2.068(13) .
Nb12 O49 1.761(13) .
Nb12 O72 1.981(14) .
Nb13 Nb15 3.233(3) .
Nb13 O21 2.032(12) .
Nb13 O25 1.939(13) .
Nb13 O33 1.750(13) .
Nb13 O52 2.019(12) .
Nb13 O61 1.938(13) .
Nb14 Nb27 3.237(9) .
Nb14 O7 2.281(12) .
Nb14 O18 2.080(12) .
Nb14 O30 2.083(12) .
Nb14 O50 1.897(13) .
Nb14 O51 1.951(14) .
Nb14 O53 1.761(14) .
Nb15 Nb26 3.347(8) .
Nb15 O9 2.228(13) .
Nb15 O14 2.096(12) .
Nb15 O17 2.301(12) .
Nb15 O21 2.092(12) .
Nb15 O46 2.199(14) .
Nb15 O52 2.100(13) .
Nb15 O69 1.691(14) .
Nb16 Nb18 3.246(3) .
Nb16 Nb27 3.337(9) .
Nb16 O12 2.318(11) .
Nb16 O13 2.199(12) .
Nb16 O18 2.190(13) .
Nb16 O24 2.104(13) .
Nb16 O29 2.066(13) .
Nb16 O30 2.097(12) .
Nb16 O60 1.713(14) .
Nb17 Nb21 3.311(9) .
Nb17 O8 2.288(12) .
Nb17 O13 2.084(12) .
Nb17 O29 2.085(12) .
Nb17 O64 1.965(14) .
Nb17 O71 1.749(13) .
Nb17 O73 1.900(13) .
Nb18 O22 1.922(13) .
Nb18 O29 2.025(12) .
Nb18 O30 2.028(12) .
Nb18 O32 1.911(12) .
Nb18 O43 1.737(13) .
Nb19 Nb22 3.326(3) .
Nb19 Nb23 3.324(3) .
Nb19 K1 4.098(6) 2_665
Nb19 O4 2.284(12) .
Nb19 O31 1.947(14) .
Nb19 O37 2.007(12) .
Nb19 O47 2.025(13) .
Nb19 O48 1.958(14) .
Nb19 O68 1.759(15) .
Nb20 Nb21 3.329(9) .
Nb20 Nb25 3.241(3) .
Nb20 O10 2.296(12) .
Nb20 O15 2.078(12) .
Nb20 O16 2.184(14) .
Nb20 O20 2.090(13) .
Nb20 O23 2.206(14) .
Nb20 O40 2.098(12) .
Nb20 O76 1.710(13) .
Nb21 O3 1.879(15) .
Nb21 O8 1.977(14) .
Nb21 O10 1.956(14) .
Nb21 O12 1.954(14) .
Nb21 O13 2.204(15) .
Nb21 O16 2.200(15) .
Fe2 O3 2.096(14) .
Fe2 O8 1.833(12) .
Fe2 O10 1.878(13) .
Fe2 O12 1.847(13) .
Fe2 O13 2.283(13) .
Fe2 O16 2.309(14) .
Nb22 Nb23 3.330(3) .
Nb22 K3 4.101(6) 2_565
Nb22 O4 2.294(12) .
Nb22 O6 1.980(13) .
Nb22 O44 2.061(12) .
Nb22 O48 1.968(14) .
Nb22 O58 1.990(14) .
Nb22 O67 1.750(13) .
Nb23 K2 4.095(5) 2_665
Nb23 O4 2.287(12) .
Nb23 O6 1.988(13) .
Nb23 O31 1.981(14) .
Nb23 O56 2.061(13) .
Nb23 O63 1.768(14) .
Nb23 O70 1.986(13) .
Nb24 K2 4.147(5) .
Nb24 O5 2.335(11) .
Nb24 O9 2.109(12) .
Nb24 O14 2.093(12) .
Nb24 O36 1.795(12) .
Nb24 O45 1.932(13) .
Nb24 O70 1.859(12) .
Nb25 O2 1.931(13) .
Nb25 O20 2.022(12) .
Nb25 O26 1.931(13) .
Nb25 O40 2.031(12) .
Nb25 O62 1.724(14) .
Nb26 O10 1.943(14) .
Nb26 O11 1.863(14) .
Nb26 O17 1.933(14) .
Nb26 O23 2.234(15) .
Nb26 O27 1.982(15) .
Nb26 O46 2.206(15) .
Fe3 O10 1.878(13) .
Fe3 O11 2.102(13) .
Fe3 O17 1.859(13) .
Fe3 O23 2.316(14) .
Fe3 O27 1.801(13) .
Fe3 O46 2.280(14) .
Nb27 O5 2.141(15) .
Nb27 O7 1.790(14) .
Nb27 O9 2.292(15) .
Nb27 O12 1.873(15) .
Nb27 O17 1.897(15) .
Nb27 O18 2.290(15) .
Fe4 O5 1.922(13) .
Fe4 O7 1.960(13) .
Fe4 O9 2.211(13) .
Fe4 O12 1.943(13) .
Fe4 O17 1.930(13) .
Fe4 O18 2.246(14) .
Fe1 O3 1.892(12) .
Fe1 O4 1.819(11) .
Fe1 O5 1.889(12) .
Fe1 O11 1.899(12) .
K1 Nb2 3.895(5) 1_665
K1 Nb5 4.161(5) 1_665
K1 Nb19 4.098(6) 2_665
K1 Na1 3.548(10) .
K1 O39 2.690(14) 1_665
K1 O64 3.164(15) 1_665
K1 O68 2.769(14) 2_665
K1 O1W 2.998(16) .
K1 O5W 3.055(16) .
K1 O6W 2.910(18) 1_655
K1 O7W 2.68(2) .
K2 Nb23 4.095(5) 2_665
K2 Na1 3.567(9) .
K2 O45 2.663(13) .
K2 O51 3.125(14) .
K2 O63 2.746(15) 2_665
K2 O1W 2.911(16) .
K2 O2W 3.031(16) .
K2 O4W 3.031(16) .
K2 O10W 2.70(2) .
K3 Nb22 4.101(6) 2_565
K3 Na1 3.557(9) 1_455
K3 O19 3.368(17) .
K3 O28 2.674(13) .
K3 O67 2.760(14) 2_565
K3 O72 3.179(15) .
K3 O2W 2.905(16) 1_455
K3 O3W 3.050(16) .
K3 O6W 3.000(17) .
K3 O9W 2.71(2) .
Na1 K3 3.557(9) 1_655
Na1 Na2 3.318(14) .
Na1 O1W 2.403(17) .
Na1 O2W 2.364(17) .
Na1 O3W 2.355(17) 1_655
Na1 O4W 2.334(17) .
Na1 O5W 2.338(18) .
Na1 O6W 2.368(17) 1_655
Na2 O3W 2.570(19) 1_655
Na2 O4W 2.606(18) .
Na2 O5W 2.555(19) .
Na2 O16W 2.40(4) .
Na2 O17W 2.44(4) .
Na2 O20W 2.46(4) .
O39 K1 2.690(14) 1_445
O63 K2 2.746(15) 2_665
O64 K1 3.164(14) 1_445
O67 K3 2.760(14) 2_565
O68 K1 2.769(14) 2_665
N1 H1A 0.8900 .
N1 H1B 0.8900 .
N1 H1C 0.8900 .
N1 C1 1.502(10) .
N2 H2A 0.8900 .
N2 H2B 0.8900 .
N2 H2C 0.8900 .
N2 C2 1.508(10) .
N3 H3A 0.8900 .
N3 H3B 0.8900 .
N3 H3C 0.8900 .
N3 C3 1.53(3) .
N4 H4A 0.8900 .
N4 H4B 0.8900 .
N4 H4C 0.8900 .
N4 C4 1.50(4) .
C1 H1D 0.9700 .
C1 H1E 0.9700 .
C1 C2 1.503(10) .
C2 H2D 0.9700 .
C2 H2E 0.9700 .
C3 H3D 0.9700 .
C3 H3E 0.9700 .
C3 C4 1.496(10) .
C4 H4D 0.9700 .
C4 H4E 0.9700 .
O2W K3 2.906(16) 1_655
O3W Na1 2.355(17) 1_455
O3W Na2 2.570(18) 1_455
O6W K1 2.910(18) 1_455
O6W Na1 2.368(17) 1_455
O11W O18W 1.16(4) .
O12W O21W 1.19(4) .
